data_4121520
loop_
_publ_author_name
'Abbasov, Mikail E.'
'Hudson, Brandi M.'
'Tantillo, Dean J.'
'Romo, Daniel'

_publ_section_title
;
 Acylammonium salts as dienophiles in diels-alder/lactonization
 organocascades.
;
_journal_issue 12
_journal_name_full 'Journal of the American Chemical Society'
_journal_page_first 4492
_journal_page_last 4495
_journal_paper_doi 10.1021/ja501005g
_journal_volume 136
_journal_year 2014
_chemical_formula_sum 'C20 H34 O5 Si'
_chemical_formula_weight 382.56
_chemical_name_systematic
; 
 ? 
;
_space_group_IT_number 4
_symmetry_cell_setting monoclinic
_symmetry_space_group_name_Hall 'P 2yb'
_symmetry_space_group_name_H-M 'P 1 21 1'
_atom_sites_solution_hydrogens geom
_atom_sites_solution_primary direct
_atom_sites_solution_secondary difmap
_audit_creation_method SHELXL-97
_cell_angle_alpha 90.00
_cell_angle_beta 95.850(2)
_cell_angle_gamma 90.00
_cell_formula_units_Z 20
_cell_length_a 16.6474(7)
_cell_length_b 34.4793(14)
_cell_length_c 19.1312(8)
_cell_measurement_reflns_used 9812
_cell_measurement_temperature 110(2)
_cell_measurement_theta_max 62.51
_cell_measurement_theta_min 4.51
_cell_volume 10923.9(8)
_computing_cell_refinement
; 
  CELL-NOW (Sheldrick, 2003) and SAINT (BRUKER-NONIUS, 2003) 
;
_computing_data_collection 'FRAMBO (BRUKER-NONIUS, 2003)'
_computing_data_reduction 'Bruker APEX2'
_computing_molecular_graphics Olex2
_computing_publication_material 'Bruker SHELXTL'
_computing_structure_refinement 'SHELXL-97 (Sheldrick, 2008)'
_computing_structure_solution 'SHELXS-97 (Sheldrick, 2008)'
_diffrn_ambient_temperature 110(2)
_diffrn_measured_fraction_theta_full 0.993
_diffrn_measured_fraction_theta_max 0.993
_diffrn_measurement_device_type 'BRUKER GADDS D8 Discover'
_diffrn_measurement_method 'phi and omega scans'
_diffrn_radiation_monochromator graphite
_diffrn_radiation_source 'fine-focus sealed tube'
_diffrn_radiation_type CuK\a
_diffrn_radiation_wavelength 1.54178
_diffrn_reflns_av_R_equivalents 0.0593
_diffrn_reflns_av_sigmaI/netI 0.0492
_diffrn_reflns_limit_h_max 18
_diffrn_reflns_limit_h_min -18
_diffrn_reflns_limit_k_max 35
_diffrn_reflns_limit_k_min -37
_diffrn_reflns_limit_l_max 21
_diffrn_reflns_limit_l_min -21
_diffrn_reflns_number 225412
_diffrn_reflns_theta_full 60.00
_diffrn_reflns_theta_max 60.00
_diffrn_reflns_theta_min 2.32
_diffrn_standards_decay_% 0
_diffrn_standards_interval_count 0
_diffrn_standards_number 0
_exptl_absorpt_coefficient_mu 1.155
_exptl_absorpt_correction_T_max 0.9445
_exptl_absorpt_correction_T_min 0.7380
_exptl_absorpt_correction_type multi-scan
_exptl_absorpt_process_details 'SADABS; (Sheldrick, 2006)'
_exptl_crystal_colour colorless
_exptl_crystal_density_diffrn 1.163
_exptl_crystal_density_method 'not measured'
_exptl_crystal_description block
_exptl_crystal_F_000 4160
_exptl_crystal_size_max 0.28
_exptl_crystal_size_mid 0.06
_exptl_crystal_size_min 0.05
_refine_diff_density_max 0.720
_refine_diff_density_min -0.591
_refine_diff_density_rms 0.113
_refine_ls_abs_structure_details 'Flack H D (1983), Acta Cryst. A39, 876-881'
_refine_ls_abs_structure_Flack 0.013(14)
_refine_ls_extinction_coef 0.00031(2)
_refine_ls_extinction_expression Fc^*^=kFc[1+0.001xFc^2^\l^3^/sin(2\q)]^-1/4^
_refine_ls_extinction_method SHELXL
_refine_ls_goodness_of_fit_ref 1.069
_refine_ls_hydrogen_treatment constr
_refine_ls_matrix_type full
_refine_ls_number_parameters 2412
_refine_ls_number_reflns 31523
_refine_ls_number_restraints 1
_refine_ls_restrained_S_all 1.069
_refine_ls_R_factor_all 0.0610
_refine_ls_R_factor_gt 0.0551
_refine_ls_shift/su_max 0.001
_refine_ls_shift/su_mean 0.000
_refine_ls_structure_factor_coef Fsqd
_refine_ls_weighting_details 'calc w=1/[\s^2^(Fo^2^)+(0.1141P)^2^+0.3748P] where P=(Fo^2^+2Fc^2^)/3'
_refine_ls_weighting_scheme calc
_refine_ls_wR_factor_gt 0.1469
_refine_ls_wR_factor_ref 0.1564
_reflns_number_gt 28456
_reflns_number_total 31523
_reflns_threshold_expression >2sigma(I)
_cod_data_source_file ja501005g_si_002.cif
_cod_data_source_block drb
_cod_depositor_comments
;
The following automatic conversions were performed:

'_symmetry_cell_setting' value 'Monoclinic' changed to 'monoclinic'
according to
/usr/data/users/saulius/crontab/automatic-downloads/current/ACS/lib/dictionaries/cif_core.dic
dictionary named 'cif_core.dic' version 2.4.2 from 2011-04-26.

Automatic conversion script
Id: cif_fix_values 2281 2013-09-26 08:29:07Z andrius 
;
_cod_original_sg_symbol_H-M P2(1)
_cod_database_code 4121520

loop_
_symmetry_equiv_pos_as_xyz
'x, y, z'
'-x, y+1/2, -z'

loop_
_atom_site_label
_atom_site_type_symbol
_atom_site_fract_x
_atom_site_fract_y
_atom_site_fract_z
_atom_site_U_iso_or_equiv
_atom_site_adp_type
_atom_site_occupancy
_atom_site_symmetry_multiplicity
_atom_site_calc_flag
_atom_site_refinement_flags
Si1 Si 0.12787(4) 0.30157(2) 0.66249(4) 0.01563(19) Uani 1 1 d .
O1 O 0.21407(12) 0.34202(6) 1.01038(11) 0.0198(5) Uani 1 1 d .
O2 O 0.34952(12) 0.34332(6) 1.02280(11) 0.0212(5) Uani 1 1 d .
O3 O 0.47969(12) 0.35230(6) 0.88699(12) 0.0244(5) Uani 1 1 d .
O4 O 0.41161(11) 0.29582(6) 0.87717(12) 0.0211(5) Uani 1 1 d .
O5 O 0.18663(11) 0.33669(6) 0.69919(10) 0.0160(4) Uani 1 1 d .
C1 C 0.33473(16) 0.35295(9) 0.85978(15) 0.0148(6) Uani 1 1 d .
H1 H 0.3396 0.3817 0.8652 0.018 Uiso 1 1 calc R
C2 C 0.30135(16) 0.34321(9) 0.78335(15) 0.0186(7) Uani 1 1 d .
H2A H 0.3237 0.3621 0.7515 0.022 Uiso 1 1 calc R
H2B H 0.3212 0.3172 0.7715 0.022 Uiso 1 1 calc R
C3 C 0.21005(17) 0.34355(8) 0.76917(16) 0.0143(6) Uani 1 1 d .
C4 C 0.15840(16) 0.35062(8) 0.81646(15) 0.0134(6) Uani 1 1 d .
H4 H 0.1018 0.3510 0.8034 0.016 Uiso 1 1 calc R
C5 C 0.19243(16) 0.35799(8) 0.89111(15) 0.0136(6) Uani 1 1 d .
H5 H 0.2007 0.3865 0.8977 0.016 Uiso 1 1 calc R
C6 C 0.27306(16) 0.33781(8) 0.90657(15) 0.0128(6) Uani 1 1 d .
H6 H 0.2645 0.3097 0.8956 0.015 Uiso 1 1 calc R
C7 C 0.14923(17) 0.34234(9) 0.95209(16) 0.0183(7) Uani 1 1 d .
H7A H 0.1044 0.3596 0.9624 0.022 Uiso 1 1 calc R
H7B H 0.1278 0.3159 0.9420 0.022 Uiso 1 1 calc R
C8 C 0.28682(18) 0.34171(9) 0.98493(16) 0.0167(7) Uani 1 1 d .
C9 C 0.41698(17) 0.33451(9) 0.87663(15) 0.0159(6) Uani 1 1 d .
C10 C 0.48651(16) 0.27416(9) 0.89154(17) 0.0202(7) Uani 1 1 d .
H10K H 0.5088 0.2777 0.9411 0.024 Uiso 1 1 calc R
H10L H 0.5270 0.2832 0.8608 0.024 Uiso 1 1 calc R
C11 C 0.4660(2) 0.23210(10) 0.87709(19) 0.0289(8) Uani 1 1 d .
H11P H 0.4398 0.2294 0.8291 0.043 Uiso 1 1 calc R
H11Q H 0.4293 0.2230 0.9105 0.043 Uiso 1 1 calc R
H11R H 0.5156 0.2166 0.8823 0.043 Uiso 1 1 calc R
C12 C 0.17040(19) 0.25273(9) 0.68998(17) 0.0245(7) Uani 1 1 d .
H12 H 0.1349 0.2331 0.6638 0.029 Uiso 1 1 calc R
C13 C 0.1672(2) 0.24413(10) 0.76819(18) 0.0366(9) Uani 1 1 d .
H13P H 0.2005 0.2630 0.7963 0.055 Uiso 1 1 calc R
H13Q H 0.1879 0.2179 0.7787 0.055 Uiso 1 1 calc R
H13R H 0.1113 0.2459 0.7796 0.055 Uiso 1 1 calc R
C14 C 0.25583(19) 0.24545(11) 0.6700(2) 0.0366(9) Uani 1 1 d .
H14P H 0.2559 0.2474 0.6189 0.055 Uiso 1 1 calc R
H14Q H 0.2736 0.2195 0.6856 0.055 Uiso 1 1 calc R
H14R H 0.2927 0.2649 0.6928 0.055 Uiso 1 1 calc R
C15 C 0.12916(19) 0.31067(10) 0.56594(17) 0.0246(7) Uani 1 1 d .
H15 H 0.0867 0.3307 0.5531 0.029 Uiso 1 1 calc R
C16 C 0.2083(2) 0.32750(12) 0.54513(18) 0.0373(9) Uani 1 1 d .
H16P H 0.2219 0.3511 0.5724 0.056 Uiso 1 1 calc R
H16Q H 0.2022 0.3338 0.4949 0.056 Uiso 1 1 calc R
H16R H 0.2516 0.3084 0.5547 0.056 Uiso 1 1 calc R
C17 C 0.1055(2) 0.27484(12) 0.52016(19) 0.0433(10) Uani 1 1 d .
H17P H 0.1451 0.2542 0.5312 0.065 Uiso 1 1 calc R
H17Q H 0.1043 0.2818 0.4704 0.065 Uiso 1 1 calc R
H17R H 0.0519 0.2658 0.5298 0.065 Uiso 1 1 calc R
C18 C 0.02325(17) 0.30706(9) 0.69001(17) 0.0211(7) Uani 1 1 d .
H18 H 0.0274 0.3031 0.7420 0.025 Uiso 1 1 calc R
C19 C -0.0371(2) 0.27680(12) 0.6570(2) 0.0459(10) Uani 1 1 d .
H19P H -0.0431 0.2799 0.6058 0.069 Uiso 1 1 calc R
H19Q H -0.0895 0.2806 0.6750 0.069 Uiso 1 1 calc R
H19R H -0.0170 0.2507 0.6691 0.069 Uiso 1 1 calc R
C20 C -0.0102(2) 0.34845(10) 0.67531(18) 0.0282(8) Uani 1 1 d .
H20P H 0.0286 0.3675 0.6965 0.042 Uiso 1 1 calc R
H20Q H -0.0616 0.3513 0.6957 0.042 Uiso 1 1 calc R
H20R H -0.0189 0.3527 0.6245 0.042 Uiso 1 1 calc R
Si1B Si 0.11574(5) 0.50238(2) 0.64538(4) 0.01737(18) Uani 1 1 d .
O1B O 0.20672(12) 0.53242(6) 1.00913(11) 0.0212(5) Uani 1 1 d .
O2B O 0.34227(13) 0.53314(7) 1.02215(12) 0.0246(5) Uani 1 1 d .
O3B O 0.47580(12) 0.53132(6) 0.88195(13) 0.0269(5) Uani 1 1 d .
O4B O 0.40137(11) 0.47729(6) 0.88785(12) 0.0225(5) Uani 1 1 d .
O5B O 0.18643(12) 0.52610(6) 0.69577(11) 0.0203(5) Uani 1 1 d .
C1B C 0.33080(16) 0.53555(9) 0.86021(16) 0.0168(7) Uani 1 1 d .
H1B H 0.3387 0.5642 0.8658 0.020 Uiso 1 1 calc R
C2B C 0.29829(17) 0.52696(9) 0.78344(16) 0.0202(7) Uani 1 1 d .
H2BA H 0.3233 0.5455 0.7526 0.024 Uiso 1 1 calc R
H2BB H 0.3161 0.5006 0.7713 0.024 Uiso 1 1 calc R
C3B C 0.20760(17) 0.52924(9) 0.76703(16) 0.0170(7) Uani 1 1 d .
C4B C 0.15498(17) 0.53592(8) 0.81368(15) 0.0157(6) Uani 1 1 d .
H4B H 0.0985 0.5357 0.8000 0.019 Uiso 1 1 calc R
C5B C 0.18738(16) 0.54378(8) 0.88838(15) 0.0150(6) Uani 1 1 d .
H5B H 0.1978 0.5723 0.8935 0.018 Uiso 1 1 calc R
C6B C 0.26658(16) 0.52255(9) 0.90651(15) 0.0154(6) Uani 1 1 d .
H6B H 0.2568 0.4942 0.8988 0.018 Uiso 1 1 calc R
C7B C 0.14262(17) 0.53056(9) 0.94941(16) 0.0183(7) Uani 1 1 d .
H7BA H 0.0973 0.5482 0.9567 0.022 Uiso 1 1 calc R
H7BB H 0.1217 0.5038 0.9421 0.022 Uiso 1 1 calc R
C8B C 0.28001(19) 0.52977(9) 0.98440(17) 0.0197(7) Uani 1 1 d .
C9B C 0.41157(17) 0.51546(9) 0.87800(16) 0.0183(7) Uani 1 1 d .
C10B C 0.47415(18) 0.45423(9) 0.90637(18) 0.0251(7) Uani 1 1 d .
H10M H 0.4591 0.4296 0.9281 0.030 Uiso 1 1 calc R
H10N H 0.5107 0.4685 0.9414 0.030 Uiso 1 1 calc R
C11B C 0.51778(19) 0.44554(10) 0.84311(18) 0.0317(8) Uani 1 1 d .
H11S H 0.4802 0.4338 0.8064 0.048 Uiso 1 1 calc R
H11T H 0.5623 0.4275 0.8563 0.048 Uiso 1 1 calc R
H11U H 0.5394 0.4697 0.8254 0.048 Uiso 1 1 calc R
C12B C 0.1333(2) 0.44844(10) 0.65607(17) 0.0271(8) Uani 1 1 d .
H12B H 0.1014 0.4395 0.6946 0.033 Uiso 1 1 calc R
C13B C 0.1029(2) 0.42536(10) 0.58954(19) 0.0364(9) Uani 1 1 d .
H13S H 0.0454 0.4306 0.5772 0.055 Uiso 1 1 calc R
H13T H 0.1108 0.3976 0.5985 0.055 Uiso 1 1 calc R
H13U H 0.1333 0.4332 0.5506 0.055 Uiso 1 1 calc R
C14B C 0.2207(2) 0.43842(12) 0.6778(2) 0.0447(10) Uani 1 1 d .
H14S H 0.2549 0.4504 0.6451 0.067 Uiso 1 1 calc R
H14T H 0.2276 0.4102 0.6770 0.067 Uiso 1 1 calc R
H14U H 0.2363 0.4481 0.7254 0.067 Uiso 1 1 calc R
C15B C 0.13737(19) 0.51783(10) 0.55442(16) 0.0226(7) Uani 1 1 d .
H15B H 0.1812 0.5002 0.5412 0.027 Uiso 1 1 calc R
C16B C 0.1712(2) 0.55911(11) 0.55144(19) 0.0372(9) Uani 1 1 d .
H16S H 0.1292 0.5778 0.5606 0.056 Uiso 1 1 calc R
H16T H 0.1885 0.5639 0.5048 0.056 Uiso 1 1 calc R
H16U H 0.2175 0.5620 0.5871 0.056 Uiso 1 1 calc R
C17B C 0.0675(2) 0.51269(10) 0.49763(17) 0.0315(8) Uani 1 1 d .
H17S H 0.0471 0.4861 0.4989 0.047 Uiso 1 1 calc R
H17T H 0.0861 0.5178 0.4515 0.047 Uiso 1 1 calc R
H17U H 0.0242 0.5309 0.5058 0.047 Uiso 1 1 calc R
C18B C 0.01310(18) 0.51554(10) 0.67046(17) 0.0225(7) Uani 1 1 d .
H18B H 0.0137 0.5088 0.7213 0.027 Uiso 1 1 calc R
C19B C -0.05768(19) 0.49258(12) 0.63223(19) 0.0368(9) Uani 1 1 d .
H19S H -0.0640 0.4997 0.5824 0.055 Uiso 1 1 calc R
H19T H -0.1075 0.4987 0.6532 0.055 Uiso 1 1 calc R
H19U H -0.0466 0.4647 0.6368 0.055 Uiso 1 1 calc R
C20B C -0.0041(2) 0.55960(10) 0.66549(19) 0.0316(8) Uani 1 1 d .
H20S H 0.0402 0.5738 0.6918 0.047 Uiso 1 1 calc R
H20T H -0.0547 0.5653 0.6854 0.047 Uiso 1 1 calc R
H20U H -0.0085 0.5677 0.6161 0.047 Uiso 1 1 calc R
Si1D Si 0.13272(5) 0.70195(3) 0.66509(4) 0.0204(2) Uani 1 1 d .
O1D O 0.21313(12) 0.73935(6) 1.02206(11) 0.0208(5) Uani 1 1 d .
O2D O 0.34862(12) 0.73895(6) 1.03643(11) 0.0232(5) Uani 1 1 d .
O3D O 0.48250(12) 0.74413(7) 0.90118(13) 0.0307(6) Uani 1 1 d .
O4D O 0.41401(11) 0.68808(6) 0.89237(11) 0.0199(5) Uani 1 1 d .
O5D O 0.19458(12) 0.73311(6) 0.70991(10) 0.0173(5) Uani 1 1 d .
C1D C 0.33780(16) 0.74532(9) 0.87396(15) 0.0151(6) Uani 1 1 d .
H1D H 0.3434 0.7741 0.8795 0.018 Uiso 1 1 calc R
C2D C 0.30622(17) 0.73604(9) 0.79721(16) 0.0186(7) Uani 1 1 d .
H2DA H 0.3313 0.7543 0.7660 0.022 Uiso 1 1 calc R
H2DB H 0.3241 0.7096 0.7859 0.022 Uiso 1 1 calc R
C3D C 0.21504(17) 0.73827(8) 0.78087(16) 0.0153(6) Uani 1 1 d .
C4D C 0.16266(17) 0.74504(8) 0.82693(15) 0.0151(6) Uani 1 1 d .
H4D H 0.1063 0.7452 0.8129 0.018 Uiso 1 1 calc R
C5D C 0.19439(16) 0.75240(9) 0.90176(14) 0.0141(6) Uani 1 1 d .
H5D H 0.2048 0.7808 0.9076 0.017 Uiso 1 1 calc R
C6D C 0.27410(16) 0.73094(8) 0.91971(15) 0.0130(6) Uani 1 1 d .
H6D H 0.2648 0.7027 0.9103 0.016 Uiso 1 1 calc R
C7D C 0.14952(17) 0.73860(10) 0.96282(16) 0.0206(7) Uani 1 1 d .
H7DA H 0.1047 0.7564 0.9710 0.025 Uiso 1 1 calc R
H7DB H 0.1278 0.7121 0.9544 0.025 Uiso 1 1 calc R
C8D C 0.28654(18) 0.73701(9) 0.99777(16) 0.0167(7) Uani 1 1 d .
C9D C 0.41968(16) 0.72669(9) 0.89145(15) 0.0168(6) Uani 1 1 d .
C10D C 0.48920(17) 0.66655(9) 0.90489(17) 0.0198(7) Uani 1 1 d .
H10O H 0.5108 0.6684 0.9549 0.024 Uiso 1 1 calc R
H10P H 0.5300 0.6771 0.8757 0.024 Uiso 1 1 calc R
C11D C 0.47022(19) 0.62527(10) 0.88550(19) 0.0276(8) Uani 1 1 d .
H11V H 0.4447 0.6241 0.8371 0.041 Uiso 1 1 calc R
H11W H 0.4333 0.6146 0.9173 0.041 Uiso 1 1 calc R
H11X H 0.5202 0.6101 0.8894 0.041 Uiso 1 1 calc R
C12D C 0.1636(2) 0.65086(10) 0.68888(18) 0.0319(8) Uani 1 1 d .
H12D H 0.1273 0.6336 0.6578 0.038 Uiso 1 1 calc R
C13D C 0.1506(3) 0.64002(11) 0.7639(2) 0.0489(11) Uani 1 1 d .
H13V H 0.1834 0.6569 0.7966 0.073 Uiso 1 1 calc R
H13W H 0.1666 0.6130 0.7727 0.073 Uiso 1 1 calc R
H13X H 0.0934 0.6432 0.7708 0.073 Uiso 1 1 calc R
C14D C 0.2501(2) 0.64128(12) 0.6738(2) 0.0462(10) Uani 1 1 d .
H14V H 0.2560 0.6463 0.6241 0.069 Uiso 1 1 calc R
H14W H 0.2615 0.6139 0.6843 0.069 Uiso 1 1 calc R
H14X H 0.2882 0.6575 0.7032 0.069 Uiso 1 1 calc R
C15D C 0.1542(2) 0.71211(11) 0.57250(17) 0.0387(9) Uani 1 1 d .
H15D H 0.2106 0.7024 0.5706 0.046 Uiso 1 1 calc R
C16D C 0.1587(3) 0.75417(13) 0.5521(2) 0.0590(12) Uani 1 1 d .
H16V H 0.1045 0.7655 0.5486 0.088 Uiso 1 1 calc R
H16W H 0.1806 0.7563 0.5066 0.088 Uiso 1 1 calc R
H16X H 0.1939 0.7681 0.5879 0.088 Uiso 1 1 calc R
C17D C 0.1040(2) 0.68779(13) 0.51740(19) 0.0449(10) Uani 1 1 d .
H17V H 0.1104 0.6602 0.5292 0.067 Uiso 1 1 calc R
H17W H 0.1223 0.6925 0.4711 0.067 Uiso 1 1 calc R
H17X H 0.0469 0.6950 0.5165 0.067 Uiso 1 1 calc R
C18D C 0.02674(19) 0.71040(11) 0.68759(18) 0.0293(8) Uani 1 1 d .
H18D H 0.0277 0.7058 0.7393 0.035 Uiso 1 1 calc R
C19D C -0.0365(2) 0.68225(15) 0.6517(2) 0.0606(14) Uani 1 1 d .
H19V H -0.0424 0.6869 0.6009 0.091 Uiso 1 1 calc R
H19W H -0.0886 0.6865 0.6703 0.091 Uiso 1 1 calc R
H19X H -0.0189 0.6555 0.6611 0.091 Uiso 1 1 calc R
C20D C -0.0008(2) 0.75260(13) 0.6750(2) 0.0443(10) Uani 1 1 d .
H20V H 0.0398 0.7702 0.6982 0.066 Uiso 1 1 calc R
H20W H -0.0525 0.7566 0.6943 0.066 Uiso 1 1 calc R
H20X H -0.0072 0.7579 0.6244 0.066 Uiso 1 1 calc R
Si1F Si 0.60523(5) 0.36411(3) 0.64740(5) 0.0220(2) Uani 1 1 d .
O1F O 0.72313(12) 0.34215(6) 1.01185(11) 0.0198(5) Uani 1 1 d .
O2F O 0.85777(12) 0.33611(6) 1.01557(11) 0.0213(5) Uani 1 1 d .
O3F O 0.97517(12) 0.34727(6) 0.87331(13) 0.0261(5) Uani 1 1 d .
O4F O 0.90796(11) 0.29060(6) 0.87050(12) 0.0233(5) Uani 1 1 d .
O5F O 0.66932(12) 0.33725(7) 0.69974(11) 0.0225(5) Uani 1 1 d .
C1F C 0.83005(17) 0.34729(9) 0.85189(16) 0.0184(7) Uani 1 1 d .
H1F H 0.8357 0.3761 0.8543 0.022 Uiso 1 1 calc R
C2F C 0.78952(17) 0.33584(10) 0.77843(16) 0.0243(7) Uani 1 1 d .
H2FA H 0.8149 0.3508 0.7424 0.029 Uiso 1 1 calc R
H2FB H 0.8000 0.3080 0.7704 0.029 Uiso 1 1 calc R
C3F C 0.69928(17) 0.34270(9) 0.76868(16) 0.0185(7) Uani 1 1 d .
C4F C 0.65375(17) 0.35173(8) 0.81959(15) 0.0146(6) Uani 1 1 d .
H4F H 0.5969 0.3544 0.8098 0.018 Uiso 1 1 calc R
C5F C 0.69370(16) 0.35757(8) 0.89250(15) 0.0144(6) Uani 1 1 d .
H5F H 0.7078 0.3857 0.8984 0.017 Uiso 1 1 calc R
C6F C 0.77101(16) 0.33429(9) 0.90319(15) 0.0149(6) Uani 1 1 d .
H6F H 0.7571 0.3065 0.8927 0.018 Uiso 1 1 calc R
C7F C 0.65418(17) 0.34437(9) 0.95704(15) 0.0178(7) Uani 1 1 d .
H7FA H 0.6136 0.3634 0.9697 0.021 Uiso 1 1 calc R
H7FB H 0.6280 0.3188 0.9491 0.021 Uiso 1 1 calc R
C8F C 0.79317(17) 0.33775(9) 0.98144(16) 0.0162(7) Uani 1 1 d .
C9F C 0.91273(16) 0.32896(9) 0.86689(16) 0.0171(6) Uani 1 1 d .
C10F C 0.98326(16) 0.27000(9) 0.88965(17) 0.0189(7) Uani 1 1 d .
H10S H 1.0017 0.2741 0.9399 0.023 Uiso 1 1 calc R
H10T H 1.0258 0.2794 0.8612 0.023 Uiso 1 1 calc R
C11F C 0.9664(2) 0.22775(10) 0.8755(2) 0.0311(8) Uani 1 1 d .
H11 H 0.9471 0.2242 0.8258 0.047 Uiso 1 1 calc R
H11| H 0.9251 0.2188 0.9047 0.047 Uiso 1 1 calc R
H11} H 1.0160 0.2128 0.8868 0.047 Uiso 1 1 calc R
C12F C 0.6234(3) 0.34605(15) 0.55757(19) 0.0543(13) Uani 1 1 d .
H12F H 0.6688 0.3639 0.5494 0.065 Uiso 1 1 calc R
C13F C 0.6658(4) 0.31066(14) 0.5533(2) 0.0763(18) Uani 1 1 d .
H13 H 0.7120 0.3102 0.5895 0.114 Uiso 1 1 calc R
H13| H 0.6852 0.3084 0.5068 0.114 Uiso 1 1 calc R
H13} H 0.6297 0.2889 0.5608 0.114 Uiso 1 1 calc R
C14F C 0.5660(2) 0.35896(11) 0.49833(18) 0.0413(9) Uani 1 1 d .
H14 H 0.5165 0.3435 0.4970 0.062 Uiso 1 1 calc R
H14| H 0.5903 0.3556 0.4542 0.062 Uiso 1 1 calc R
H14} H 0.5530 0.3864 0.5044 0.062 Uiso 1 1 calc R
C15F C 0.6326(2) 0.41710(12) 0.6590(2) 0.0392(9) Uani 1 1 d .
H15F H 0.6097 0.4265 0.7023 0.047 Uiso 1 1 calc R
C16F C 0.7232(3) 0.42374(15) 0.6693(3) 0.087(2) Uani 1 1 d .
H16 H 0.7458 0.4111 0.7128 0.131 Uiso 1 1 calc R
H16| H 0.7343 0.4516 0.6723 0.131 Uiso 1 1 calc R
H16} H 0.7481 0.4127 0.6294 0.131 Uiso 1 1 calc R
C17F C 0.6001(3) 0.44360(14) 0.5980(3) 0.0736(15) Uani 1 1 d .
H17 H 0.6257 0.4367 0.5558 0.110 Uiso 1 1 calc R
H17| H 0.6124 0.4707 0.6105 0.110 Uiso 1 1 calc R
H17} H 0.5415 0.4403 0.5889 0.110 Uiso 1 1 calc R
C18F C 0.49957(18) 0.35514(10) 0.67082(18) 0.0253(8) Uani 1 1 d .
H18F H 0.4985 0.3645 0.7202 0.030 Uiso 1 1 calc R
C19F C 0.4800(2) 0.31235(13) 0.6718(3) 0.0649(15) Uani 1 1 d .
H19 H 0.4823 0.3015 0.6247 0.097 Uiso 1 1 calc R
H19| H 0.4257 0.3087 0.6862 0.097 Uiso 1 1 calc R
H19} H 0.5194 0.2991 0.7050 0.097 Uiso 1 1 calc R
C20F C 0.4338(2) 0.37748(18) 0.6269(2) 0.0747(18) Uani 1 1 d .
H20 H 0.4424 0.4054 0.6340 0.112 Uiso 1 1 calc R
H20| H 0.3809 0.3703 0.6412 0.112 Uiso 1 1 calc R
H20} H 0.4356 0.3712 0.5771 0.112 Uiso 1 1 calc R
Si1H Si 0.37829(5) 0.46476(2) 0.36355(4) 0.01736(19) Uani 1 1 d .
O1H O 0.27491(11) 0.44014(6) -0.00023(10) 0.0198(5) Uani 1 1 d .
O2H O 0.14113(12) 0.43199(6) -0.00249(11) 0.0225(5) Uani 1 1 d .
O3H O 0.02824(12) 0.41984(7) 0.15149(13) 0.0305(5) Uani 1 1 d .
O4H O 0.10941(11) 0.37096(6) 0.12746(10) 0.0204(5) Uani 1 1 d .
O5H O 0.33377(11) 0.43028(6) 0.31232(10) 0.0171(5) Uani 1 1 d .
C1H C 0.17145(16) 0.43035(9) 0.16118(15) 0.0168(6) Uani 1 1 d .
H1H H 0.1574 0.4585 0.1629 0.020 Uiso 1 1 calc R
C2H C 0.21677(16) 0.41849(9) 0.23284(15) 0.0186(7) Uani 1 1 d .
H2HA H 0.1869 0.4286 0.2711 0.022 Uiso 1 1 calc R
H2HB H 0.2174 0.3898 0.2364 0.022 Uiso 1 1 calc R
C3H C 0.30270(17) 0.43329(8) 0.24313(15) 0.0166(6) Uani 1 1 d .
C4H C 0.34541(16) 0.44603(8) 0.19271(14) 0.0150(6) Uani 1 1 d .
H4H H 0.4013 0.4517 0.2025 0.018 Uiso 1 1 calc R
C5H C 0.30353(16) 0.45128(9) 0.12001(14) 0.0154(6) Uani 1 1 d .
H5H H 0.2835 0.4786 0.1160 0.019 Uiso 1 1 calc R
C6H C 0.23112(16) 0.42463(9) 0.10751(15) 0.0146(6) Uani 1 1 d .
H6H H 0.2513 0.3973 0.1120 0.018 Uiso 1 1 calc R
C7H C 0.34418(16) 0.44212(9) 0.05439(14) 0.0177(6) Uani 1 1 d .
H7HA H 0.3824 0.4629 0.0441 0.021 Uiso 1 1 calc R
H7HB H 0.3733 0.4171 0.0590 0.021 Uiso 1 1 calc R
C8H C 0.20633(17) 0.43225(9) 0.03066(15) 0.0171(7) Uani 1 1 d .
C9H C 0.09414(16) 0.40715(9) 0.14595(15) 0.0173(7) Uani 1 1 d .
C10H C 0.04025(18) 0.34592(10) 0.10905(18) 0.0269(8) Uani 1 1 d .
H10Q H 0.0567 0.3241 0.0800 0.032 Uiso 1 1 calc R
H10R H -0.0023 0.3608 0.0807 0.032 Uiso 1 1 calc R
C11H C 0.0068(3) 0.33024(13) 0.1725(3) 0.0783(18) Uani 1 1 d .
H11Y H -0.0335 0.3103 0.1583 0.118 Uiso 1 1 calc R
H11Z H -0.0187 0.3513 0.1967 0.118 Uiso 1 1 calc R
H11{ H 0.0505 0.3189 0.2041 0.118 Uiso 1 1 calc R
C12H C 0.37336(19) 0.44471(10) 0.45503(16) 0.0245(7) Uani 1 1 d .
H12H H 0.4228 0.4285 0.4661 0.029 Uiso 1 1 calc R
C13H C 0.3010(2) 0.41838(12) 0.46251(18) 0.0379(9) Uani 1 1 d .
H13Y H 0.2510 0.4324 0.4472 0.057 Uiso 1 1 calc R
H13Z H 0.3006 0.4107 0.5118 0.057 Uiso 1 1 calc R
H13{ H 0.3048 0.3952 0.4334 0.057 Uiso 1 1 calc R
C14H C 0.3761(2) 0.47699(11) 0.51177(18) 0.0414(9) Uani 1 1 d .
H14Y H 0.4217 0.4943 0.5065 0.062 Uiso 1 1 calc R
H14Z H 0.3827 0.4652 0.5586 0.062 Uiso 1 1 calc R
H14{ H 0.3257 0.4918 0.5061 0.062 Uiso 1 1 calc R
C15H C 0.3223(2) 0.51217(10) 0.35158(18) 0.0303(8) Uani 1 1 d .
H15H H 0.3446 0.5292 0.3913 0.036 Uiso 1 1 calc R
C16H C 0.2317(2) 0.50891(11) 0.3579(2) 0.0465(10) Uani 1 1 d .
H16Y H 0.2067 0.4923 0.3202 0.070 Uiso 1 1 calc R
H16Z H 0.2072 0.5348 0.3541 0.070 Uiso 1 1 calc R
H16{ H 0.2232 0.4976 0.4035 0.070 Uiso 1 1 calc R
C17H C 0.3357(2) 0.53404(10) 0.2843(2) 0.0409(9) Uani 1 1 d .
H17Y H 0.3932 0.5335 0.2774 0.061 Uiso 1 1 calc R
H17Z H 0.3181 0.5610 0.2883 0.061 Uiso 1 1 calc R
H17{ H 0.3044 0.5217 0.2442 0.061 Uiso 1 1 calc R
C18H C 0.48595(19) 0.47053(10) 0.34413(17) 0.0270(8) Uani 1 1 d .
H18H H 0.4848 0.4828 0.2966 0.032 Uiso 1 1 calc R
C19H C 0.5278(2) 0.43138(13) 0.3400(2) 0.0467(11) Uani 1 1 d .
H19Y H 0.5272 0.4178 0.3849 0.070 Uiso 1 1 calc R
H19Z H 0.5838 0.4354 0.3301 0.070 Uiso 1 1 calc R
H19{ H 0.4993 0.4158 0.3025 0.070 Uiso 1 1 calc R
C20H C 0.5342(2) 0.49779(15) 0.3964(2) 0.0570(12) Uani 1 1 d .
H20Y H 0.5034 0.5217 0.4014 0.085 Uiso 1 1 calc R
H20Z H 0.5860 0.5041 0.3789 0.085 Uiso 1 1 calc R
H20{ H 0.5441 0.4849 0.4422 0.085 Uiso 1 1 calc R
Si1J Si 0.62168(5) 0.56986(2) 0.65777(5) 0.0181(2) Uani 1 1 d .
O1J O 0.72263(12) 0.53083(6) 1.01259(11) 0.0201(5) Uani 1 1 d .
O2J O 0.85739(12) 0.52581(6) 1.01683(12) 0.0239(5) Uani 1 1 d .
O3J O 0.97625(12) 0.52384(7) 0.86920(13) 0.0264(5) Uani 1 1 d .
O4J O 0.89889(11) 0.47068(6) 0.87725(11) 0.0204(5) Uani 1 1 d .
O5J O 0.67424(12) 0.53374(6) 0.69869(10) 0.0176(5) Uani 1 1 d .
C1J C 0.83151(16) 0.53025(9) 0.85374(16) 0.0156(6) Uani 1 1 d .
H1J H 0.8424 0.5587 0.8575 0.019 Uiso 1 1 calc R
C2J C 0.79085(18) 0.52169(9) 0.77958(16) 0.0198(7) Uani 1 1 d .
H2JA H 0.8204 0.5357 0.7449 0.024 Uiso 1 1 calc R
H2JB H 0.7952 0.4936 0.7702 0.024 Uiso 1 1 calc R
C3J C 0.70270(17) 0.53327(8) 0.76895(16) 0.0159(6) Uani 1 1 d .
C4J C 0.65649(17) 0.54121(8) 0.82007(15) 0.0132(6) Uani 1 1 d .
H4J H 0.5998 0.5445 0.8101 0.016 Uiso 1 1 calc R
C5J C 0.69602(16) 0.54477(8) 0.89342(15) 0.0148(6) Uani 1 1 d .
H5J H 0.7135 0.5724 0.9004 0.018 Uiso 1 1 calc R
C6J C 0.77101(16) 0.51977(9) 0.90473(15) 0.0143(6) Uani 1 1 d .
H6J H 0.7547 0.4921 0.8964 0.017 Uiso 1 1 calc R
C7J C 0.65434(17) 0.53300(9) 0.95719(15) 0.0180(7) Uani 1 1 d .
H7JA H 0.6144 0.5527 0.9685 0.022 Uiso 1 1 calc R
H7JB H 0.6271 0.5076 0.9499 0.022 Uiso 1 1 calc R
C8J C 0.79236(18) 0.52540(9) 0.98245(16) 0.0179(7) Uani 1 1 d .
C9J C 0.91117(17) 0.50889(9) 0.86739(15) 0.0166(6) Uani 1 1 d .
C10J C 0.97002(17) 0.44718(9) 0.89595(16) 0.0212(7) Uani 1 1 d .
H10A H 0.9536 0.4226 0.9173 0.025 Uiso 1 1 calc R
H10B H 1.0065 0.4611 0.9316 0.025 Uiso 1 1 calc R
C11J C 1.0152(2) 0.43794(10) 0.83372(19) 0.0365(9) Uani 1 1 d .
H11A H 0.9778 0.4270 0.7960 0.055 Uiso 1 1 calc R
H11B H 1.0580 0.4191 0.8476 0.055 Uiso 1 1 calc R
H11C H 1.0392 0.4617 0.8171 0.055 Uiso 1 1 calc R
C12J C 0.6311(2) 0.55986(11) 0.56250(17) 0.0301(8) Uani 1 1 d .
H12J H 0.5856 0.5420 0.5460 0.036 Uiso 1 1 calc R
C13J C 0.7096(2) 0.53883(13) 0.5489(2) 0.0454(10) Uani 1 1 d .
H13A H 0.7559 0.5557 0.5627 0.068 Uiso 1 1 calc R
H13B H 0.7082 0.5326 0.4989 0.068 Uiso 1 1 calc R
H13C H 0.7146 0.5149 0.5766 0.068 Uiso 1 1 calc R
C14J C 0.6214(3) 0.59603(13) 0.5158(2) 0.0499(11) Uani 1 1 d .
H14A H 0.5689 0.6080 0.5203 0.075 Uiso 1 1 calc R
H14B H 0.6248 0.5886 0.4667 0.075 Uiso 1 1 calc R
H14C H 0.6645 0.6146 0.5305 0.075 Uiso 1 1 calc R
C15J C 0.66544(19) 0.61870(9) 0.68569(18) 0.0258(7) Uani 1 1 d .
H15J H 0.6387 0.6378 0.6516 0.031 Uiso 1 1 calc R
C16J C 0.7562(2) 0.62139(12) 0.6775(2) 0.0440(10) Uani 1 1 d .
H16A H 0.7862 0.6044 0.7121 0.066 Uiso 1 1 calc R
H16B H 0.7744 0.6482 0.6853 0.066 Uiso 1 1 calc R
H16C H 0.7659 0.6132 0.6300 0.066 Uiso 1 1 calc R
C17J C 0.6482(2) 0.63292(10) 0.75830(19) 0.0343(8) Uani 1 1 d .
H17A H 0.5909 0.6290 0.7641 0.051 Uiso 1 1 calc R
H17B H 0.6613 0.6606 0.7629 0.051 Uiso 1 1 calc R
H17C H 0.6813 0.6183 0.7945 0.051 Uiso 1 1 calc R
C18J C 0.51227(18) 0.56660(10) 0.67577(18) 0.0250(7) Uani 1 1 d .
H18J H 0.5084 0.5764 0.7245 0.030 Uiso 1 1 calc R
C19J C 0.4837(2) 0.52439(11) 0.6732(2) 0.0344(9) Uani 1 1 d .
H19A H 0.4915 0.5132 0.6272 0.052 Uiso 1 1 calc R
H19B H 0.4263 0.5234 0.6805 0.052 Uiso 1 1 calc R
H19C H 0.5150 0.5095 0.7101 0.052 Uiso 1 1 calc R
C20J C 0.4566(2) 0.59185(13) 0.6251(2) 0.0484(11) Uani 1 1 d .
H20A H 0.4756 0.6188 0.6277 0.073 Uiso 1 1 calc R
H20B H 0.4013 0.5906 0.6383 0.073 Uiso 1 1 calc R
H20C H 0.4575 0.5822 0.5770 0.073 Uiso 1 1 calc R
Si1M Si 0.38147(5) 0.66599(3) 0.34135(4) 0.01876(19) Uani 1 1 d .
O1M O 0.27676(12) 0.63178(7) -0.01825(11) 0.0239(5) Uani 1 1 d .
O2M O 0.14172(13) 0.62836(6) -0.02390(12) 0.0250(5) Uani 1 1 d .
O3M O 0.01998(13) 0.63393(7) 0.12167(15) 0.0347(6) Uani 1 1 d .
O4M O 0.09030(11) 0.57895(6) 0.11854(11) 0.0214(5) Uani 1 1 d .
O5M O 0.32078(12) 0.63452(6) 0.29537(11) 0.0185(5) Uani 1 1 d .
C1M C 0.16526(17) 0.63655(9) 0.13904(16) 0.0176(7) Uani 1 1 d .
H1M H 0.1578 0.6652 0.1342 0.021 Uiso 1 1 calc R
C2M C 0.20370(17) 0.62763(9) 0.21411(16) 0.0190(7) Uani 1 1 d .
H2MA H 0.1759 0.6432 0.2479 0.023 Uiso 1 1 calc R
H2MB H 0.1949 0.5999 0.2244 0.023 Uiso 1 1 calc R
C3M C 0.29286(17) 0.63609(8) 0.22530(16) 0.0155(6) Uani 1 1 d .
C4M C 0.34084(17) 0.64283(8) 0.17479(15) 0.0145(6) Uani 1 1 d .
H4M H 0.3977 0.6448 0.1854 0.017 Uiso 1 1 calc R
C5M C 0.30251(16) 0.64718(9) 0.10087(15) 0.0145(6) Uani 1 1 d .
H5M H 0.2879 0.6751 0.0933 0.017 Uiso 1 1 calc R
C6M C 0.22550(16) 0.62351(8) 0.08924(15) 0.0136(6) Uani 1 1 d .
H6M H 0.2393 0.5957 0.0995 0.016 Uiso 1 1 calc R
C7M C 0.34441(18) 0.63350(10) 0.03801(16) 0.0211(7) Uani 1 1 d .
H7MA H 0.3862 0.6522 0.0264 0.025 Uiso 1 1 calc R
H7MB H 0.3695 0.6077 0.0467 0.025 Uiso 1 1 calc R
C8M C 0.20609(18) 0.62782(9) 0.01129(17) 0.0190(7) Uani 1 1 d .
C9M C 0.08320(17) 0.61716(9) 0.12505(16) 0.0181(7) Uani 1 1 d .
C10M C 0.01538(17) 0.55741(9) 0.10187(18) 0.0241(7) Uani 1 1 d .
H10C H -0.0050 0.5611 0.0519 0.029 Uiso 1 1 calc R
H10D H -0.0264 0.5665 0.1314 0.029 Uiso 1 1 calc R
C11M C 0.03428(19) 0.51567(9) 0.11636(19) 0.0290(8) Uani 1 1 d .
H11D H 0.0754 0.5070 0.0867 0.044 Uiso 1 1 calc R
H11E H -0.0148 0.5001 0.1060 0.044 Uiso 1 1 calc R
H11F H 0.0546 0.5125 0.1659 0.044 Uiso 1 1 calc R
C12M C 0.3730(2) 0.65105(11) 0.43537(17) 0.0324(8) Uani 1 1 d .
H12M H 0.4188 0.6327 0.4479 0.039 Uiso 1 1 calc R
C13M C 0.2974(2) 0.62885(13) 0.4466(2) 0.0456(10) Uani 1 1 d .
H13D H 0.2502 0.6456 0.4357 0.068 Uiso 1 1 calc R
H13E H 0.2999 0.6204 0.4956 0.068 Uiso 1 1 calc R
H13F H 0.2929 0.6061 0.4156 0.068 Uiso 1 1 calc R
C14M C 0.3859(2) 0.68479(13) 0.48716(19) 0.0463(11) Uani 1 1 d .
H14D H 0.4382 0.6970 0.4823 0.069 Uiso 1 1 calc R
H14E H 0.3851 0.6751 0.5352 0.069 Uiso 1 1 calc R
H14F H 0.3428 0.7039 0.4771 0.069 Uiso 1 1 calc R
C15M C 0.3458(2) 0.71722(9) 0.32270(18) 0.0282(8) Uani 1 1 d .
H15M H 0.3738 0.7337 0.3608 0.034 Uiso 1 1 calc R
C16M C 0.2546(2) 0.72161(12) 0.3287(2) 0.0461(10) Uani 1 1 d .
H16D H 0.2242 0.7068 0.2911 0.069 Uiso 1 1 calc R
H16E H 0.2396 0.7491 0.3244 0.069 Uiso 1 1 calc R
H16F H 0.2420 0.7118 0.3744 0.069 Uiso 1 1 calc R
C17M C 0.3676(3) 0.73424(11) 0.2534(2) 0.0448(10) Uani 1 1 d .
H17D H 0.4256 0.7310 0.2503 0.067 Uiso 1 1 calc R
H17E H 0.3540 0.7619 0.2515 0.067 Uiso 1 1 calc R
H17F H 0.3372 0.7207 0.2141 0.067 Uiso 1 1 calc R
C18M C 0.48862(19) 0.65934(10) 0.32048(17) 0.0250(7) Uani 1 1 d .
H18M H 0.4917 0.6687 0.2713 0.030 Uiso 1 1 calc R
C19M C 0.5121(2) 0.61635(11) 0.32279(19) 0.0320(8) Uani 1 1 d .
H19D H 0.5065 0.6059 0.3697 0.048 Uiso 1 1 calc R
H19E H 0.5682 0.6136 0.3123 0.048 Uiso 1 1 calc R
H19F H 0.4765 0.6020 0.2879 0.048 Uiso 1 1 calc R
C20M C 0.5488(2) 0.68331(12) 0.3688(2) 0.0402(9) Uani 1 1 d .
H20D H 0.5340 0.7108 0.3651 0.060 Uiso 1 1 calc R
H20E H 0.6033 0.6798 0.3546 0.060 Uiso 1 1 calc R
H20F H 0.5476 0.6747 0.4174 0.060 Uiso 1 1 calc R
Si1P Si 0.60425(5) 0.75776(2) 0.65955(4) 0.01576(19) Uani 1 1 d .
O1P O 0.72431(12) 0.74286(6) 1.02283(11) 0.0217(5) Uani 1 1 d .
O2P O 0.85905(13) 0.73774(7) 1.02712(12) 0.0254(5) Uani 1 1 d .
O3P O 0.97752(12) 0.74198(7) 0.88504(14) 0.0313(6) Uani 1 1 d .
O4P O 0.90833(12) 0.68607(6) 0.88107(12) 0.0229(5) Uani 1 1 d .
O5P O 0.67272(12) 0.73256(6) 0.71099(10) 0.0181(5) Uani 1 1 d .
C1P C 0.83234(17) 0.74362(9) 0.86336(16) 0.0174(6) Uani 1 1 d .
H1P H 0.8394 0.7724 0.8652 0.021 Uiso 1 1 calc R
C2P C 0.79264(17) 0.73220(9) 0.78964(16) 0.0192(7) Uani 1 1 d .
H2PA H 0.8181 0.7474 0.7539 0.023 Uiso 1 1 calc R
H2PB H 0.8036 0.7044 0.7815 0.023 Uiso 1 1 calc R
C3P C 0.70199(17) 0.73883(8) 0.77953(16) 0.0156(6) Uani 1 1 d .
C4P C 0.65576(17) 0.74823(9) 0.83026(15) 0.0146(6) Uani 1 1 d .
H4P H 0.5988 0.7504 0.8205 0.018 Uiso 1 1 calc R
C5P C 0.69592(16) 0.75520(9) 0.90284(15) 0.0155(6) Uani 1 1 d .
H5P H 0.7100 0.7833 0.9072 0.019 Uiso 1 1 calc R
C6P C 0.77340(16) 0.73192(9) 0.91521(15) 0.0157(6) Uani 1 1 d .
H6P H 0.7596 0.7040 0.9070 0.019 Uiso 1 1 calc R
C7P C 0.65568(17) 0.74335(10) 0.96771(15) 0.0188(7) Uani 1 1 d .
H7PA H 0.6143 0.7625 0.9785 0.023 Uiso 1 1 calc R
H7PB H 0.6303 0.7174 0.9616 0.023 Uiso 1 1 calc R
C8P C 0.79422(17) 0.73763(9) 0.99252(16) 0.0172(7) Uani 1 1 d .
C9P C 0.91458(17) 0.72462(9) 0.87778(15) 0.0174(7) Uani 1 1 d .
C10P C 0.98357(17) 0.66462(9) 0.89585(18) 0.0223(7) Uani 1 1 d .
H10E H 1.0045 0.6674 0.9459 0.027 Uiso 1 1 calc R
H10F H 1.0248 0.6745 0.8665 0.027 Uiso 1 1 calc R
C11P C 0.9644(2) 0.62247(10) 0.8786(2) 0.0294(8) Uani 1 1 d .
H11G H 0.9427 0.6202 0.8292 0.044 Uiso 1 1 calc R
H11H H 0.9243 0.6130 0.9087 0.044 Uiso 1 1 calc R
H11I H 1.0138 0.6070 0.8869 0.044 Uiso 1 1 calc R
C12P C 0.61460(19) 0.73660(10) 0.56979(16) 0.0245(7) Uani 1 1 d .
H12P H 0.5754 0.7146 0.5635 0.029 Uiso 1 1 calc R
C13P C 0.6983(2) 0.71950(11) 0.56146(18) 0.0330(8) Uani 1 1 d .
H13G H 0.7391 0.7400 0.5685 0.049 Uiso 1 1 calc R
H13H H 0.6986 0.7086 0.5142 0.049 Uiso 1 1 calc R
H13I H 0.7105 0.6990 0.5964 0.049 Uiso 1 1 calc R
C14P C 0.5908(2) 0.76511(11) 0.51034(17) 0.0334(8) Uani 1 1 d .
H14G H 0.5350 0.7737 0.5128 0.050 Uiso 1 1 calc R
H14H H 0.5951 0.7524 0.4651 0.050 Uiso 1 1 calc R
H14I H 0.6269 0.7876 0.5149 0.050 Uiso 1 1 calc R
C15P C 0.62912(19) 0.81090(10) 0.66434(17) 0.0252(7) Uani 1 1 d .
H15P H 0.6019 0.8227 0.6204 0.030 Uiso 1 1 calc R
C16P C 0.7199(2) 0.81818(11) 0.6627(2) 0.0362(9) Uani 1 1 d .
H16G H 0.7491 0.8092 0.7068 0.054 Uiso 1 1 calc R
H16H H 0.7294 0.8460 0.6570 0.054 Uiso 1 1 calc R
H16I H 0.7391 0.8040 0.6232 0.054 Uiso 1 1 calc R
C17P C 0.5966(2) 0.83284(11) 0.7261(2) 0.0431(9) Uani 1 1 d .
H17G H 0.5377 0.8300 0.7231 0.065 Uiso 1 1 calc R
H17H H 0.6104 0.8604 0.7235 0.065 Uiso 1 1 calc R
H17I H 0.6209 0.8220 0.7707 0.065 Uiso 1 1 calc R
C18P C 0.49994(18) 0.74808(9) 0.68541(16) 0.0202(7) Uani 1 1 d .
H18P H 0.4952 0.7614 0.7312 0.024 Uiso 1 1 calc R
C19P C 0.48646(19) 0.70435(10) 0.69626(18) 0.0282(8) Uani 1 1 d .
H19G H 0.4925 0.6905 0.6524 0.042 Uiso 1 1 calc R
H19H H 0.4320 0.7001 0.7099 0.042 Uiso 1 1 calc R
H19I H 0.5264 0.6947 0.7334 0.042 Uiso 1 1 calc R
C20P C 0.43395(18) 0.76442(11) 0.63153(18) 0.0298(8) Uani 1 1 d .
H20G H 0.4408 0.7925 0.6277 0.045 Uiso 1 1 calc R
H20H H 0.3808 0.7588 0.6469 0.045 Uiso 1 1 calc R
H20I H 0.4382 0.7523 0.5857 0.045 Uiso 1 1 calc R
Si1R Si 0.86617(5) 0.40370(3) 0.36036(5) 0.0232(2) Uani 1 1 d .
O1R O 0.79821(12) 0.43178(6) 0.00060(10) 0.0200(5) Uani 1 1 d .
O2R O 0.66310(13) 0.43787(7) -0.01484(11) 0.0255(5) Uani 1 1 d .
O3R O 0.53020(12) 0.45542(6) 0.12124(13) 0.0323(6) Uani 1 1 d .
O4R O 0.59149(12) 0.39728(6) 0.12885(12) 0.0264(5) Uani 1 1 d .
O5R O 0.81563(12) 0.43776(6) 0.31281(10) 0.0203(5) Uani 1 1 d .
C1R C 0.67581(17) 0.45156(9) 0.14667(16) 0.0206(7) Uani 1 1 d .
H1R H 0.6756 0.4801 0.1375 0.025 Uiso 1 1 calc R
C2R C 0.70489(17) 0.44421(10) 0.22462(16) 0.0223(7) Uani 1 1 d .
H2RA H 0.6853 0.4656 0.2528 0.027 Uiso 1 1 calc R
H2RB H 0.6797 0.4200 0.2395 0.027 Uiso 1 1 calc R
C3R C 0.79559(17) 0.44087(9) 0.24162(15) 0.0163(6) Uani 1 1 d .
C4R C 0.84980(16) 0.44294(9) 0.19478(15) 0.0169(6) Uani 1 1 d .
H4R H 0.9059 0.4405 0.2091 0.020 Uiso 1 1 calc R
C5R C 0.81974(16) 0.44926(9) 0.11882(14) 0.0155(6) Uani 1 1 d .
H5R H 0.8166 0.4778 0.1098 0.019 Uiso 1 1 calc R
C6R C 0.73602(16) 0.43230(9) 0.10347(15) 0.0165(6) Uani 1 1 d .
H6R H 0.7390 0.4042 0.1167 0.020 Uiso 1 1 calc R
C7R C 0.86174(17) 0.43046(9) 0.06089(15) 0.0203(7) Uani 1 1 d .
H7RA H 0.9101 0.4454 0.0509 0.024 Uiso 1 1 calc R
H7RB H 0.8777 0.4034 0.0730 0.024 Uiso 1 1 calc R
C8R C 0.72479(18) 0.43463(9) 0.02453(16) 0.0191(7) Uani 1 1 d .
C9R C 0.59068(17) 0.43595(9) 0.12992(17) 0.0203(7) Uani 1 1 d .
C10R C 0.51414(17) 0.37805(9) 0.11291(18) 0.0262(7) Uani 1 1 d .
H10G H 0.4907 0.3846 0.0647 0.031 Uiso 1 1 calc R
H10H H 0.4759 0.3863 0.1464 0.031 Uiso 1 1 calc R
C11R C 0.5295(2) 0.33546(10) 0.1192(2) 0.0301(8) Uani 1 1 d .
H11J H 0.5628 0.3272 0.0825 0.045 Uiso 1 1 calc R
H11K H 0.4780 0.3215 0.1137 0.045 Uiso 1 1 calc R
H11L H 0.5578 0.3297 0.1655 0.045 Uiso 1 1 calc R
C12R C 0.8147(2) 0.35587(10) 0.3463(2) 0.0389(9) Uani 1 1 d .
H12R H 0.8466 0.3368 0.3774 0.047 Uiso 1 1 calc R
C13R C 0.8145(2) 0.34091(12) 0.2713(3) 0.0599(13) Uani 1 1 d .
H13J H 0.7826 0.3584 0.2391 0.090 Uiso 1 1 calc R
H13K H 0.7908 0.3149 0.2680 0.090 Uiso 1 1 calc R
H13L H 0.8701 0.3398 0.2587 0.090 Uiso 1 1 calc R
C14R C 0.7284(2) 0.35508(13) 0.3674(2) 0.0517(11) Uani 1 1 d .
H14J H 0.7295 0.3599 0.4180 0.077 Uiso 1 1 calc R
H14K H 0.7042 0.3296 0.3562 0.077 Uiso 1 1 calc R
H14L H 0.6962 0.3752 0.3416 0.077 Uiso 1 1 calc R
C15R C 0.8639(2) 0.42291(13) 0.45373(19) 0.0414(10) Uani 1 1 d .
H15R H 0.9103 0.4414 0.4614 0.050 Uiso 1 1 calc R
C16R C 0.7910(3) 0.44570(14) 0.4668(2) 0.0588(13) Uani 1 1 d .
H16J H 0.7844 0.4674 0.4337 0.088 Uiso 1 1 calc R
H16K H 0.7973 0.4557 0.5150 0.088 Uiso 1 1 calc R
H16L H 0.7432 0.4290 0.4604 0.088 Uiso 1 1 calc R
C17R C 0.8824(3) 0.39023(13) 0.50810(19) 0.0531(12) Uani 1 1 d .
H17J H 0.8407 0.3701 0.5010 0.080 Uiso 1 1 calc R
H17K H 0.8830 0.4009 0.5556 0.080 Uiso 1 1 calc R
H17L H 0.9352 0.3789 0.5022 0.080 Uiso 1 1 calc R
C18R C 0.97234(18) 0.40117(11) 0.33600(18) 0.0303(8) Uani 1 1 d .
H18R H 0.9685 0.3952 0.2846 0.036 Uiso 1 1 calc R
C19R C 1.0239(2) 0.36877(14) 0.3735(2) 0.0571(12) Uani 1 1 d .
H19J H 1.0281 0.3731 0.4244 0.086 Uiso 1 1 calc R
H19K H 1.0780 0.3690 0.3576 0.086 Uiso 1 1 calc R
H19L H 0.9984 0.3436 0.3625 0.086 Uiso 1 1 calc R
C20R C 1.0160(2) 0.44008(13) 0.3459(2) 0.0493(11) Uani 1 1 d .
H20J H 0.9820 0.4606 0.3231 0.074 Uiso 1 1 calc R
H20K H 1.0671 0.4389 0.3248 0.074 Uiso 1 1 calc R
H20L H 1.0267 0.4457 0.3962 0.074 Uiso 1 1 calc R
Si1T Si 0.88174(6) 0.60903(3) 0.34394(5) 0.0233(2) Uani 1 1 d .
O1T O 0.78794(12) 0.63448(7) -0.01875(11) 0.0225(5) Uani 1 1 d .
O2T O 0.65267(12) 0.63248(6) -0.03160(11) 0.0226(5) Uani 1 1 d .
O3T O 0.51964(12) 0.63283(7) 0.10726(13) 0.0262(5) Uani 1 1 d .
O4T O 0.59601(11) 0.57893(6) 0.10792(11) 0.0195(5) Uani 1 1 d .
O5T O 0.81047(12) 0.63310(6) 0.29425(10) 0.0205(5) Uani 1 1 d .
C1T C 0.66435(16) 0.63815(9) 0.13068(15) 0.0150(6) Uani 1 1 d .
H1T H 0.6553 0.6667 0.1247 0.018 Uiso 1 1 calc R
C2T C 0.69799(17) 0.62999(10) 0.20768(16) 0.0205(7) Uani 1 1 d .
H2TA H 0.6708 0.6475 0.2388 0.025 Uiso 1 1 calc R
H2TB H 0.6841 0.6030 0.2196 0.025 Uiso 1 1 calc R
C3T C 0.78862(17) 0.63524(9) 0.22288(16) 0.0182(7) Uani 1 1 d .
C4T C 0.84000(17) 0.64208(9) 0.17611(15) 0.0165(6) Uani 1 1 d .
H4T H 0.8965 0.6432 0.1897 0.020 Uiso 1 1 calc R
C5T C 0.80691(16) 0.64799(8) 0.10118(15) 0.0144(6) Uani 1 1 d .
H5T H 0.7942 0.6762 0.0946 0.017 Uiso 1 1 calc R
C6T C 0.72906(16) 0.62543(8) 0.08468(15) 0.0127(6) Uani 1 1 d .
H6T H 0.7408 0.5974 0.0942 0.015 Uiso 1 1 calc R
C7T C 0.85221(17) 0.63494(10) 0.04020(16) 0.0211(7) Uani 1 1 d .
H7TA H 0.8955 0.6535 0.0316 0.025 Uiso 1 1 calc R
H7TB H 0.8760 0.6088 0.0487 0.025 Uiso 1 1 calc R
C8T C 0.71492(18) 0.63094(9) 0.00610(16) 0.0177(7) Uani 1 1 d .
C9T C 0.58463(17) 0.61721(9) 0.11351(15) 0.0169(7) Uani 1 1 d .
C10T C 0.52454(18) 0.55457(9) 0.09195(17) 0.0216(7) Uani 1 1 d .
H10I H 0.5410 0.5294 0.0731 0.026 Uiso 1 1 calc R
H10J H 0.4873 0.5673 0.0553 0.026 Uiso 1 1 calc R
C11T C 0.48110(19) 0.54761(9) 0.15617(17) 0.0257(7) Uani 1 1 d .
H11M H 0.4378 0.5287 0.1451 0.039 Uiso 1 1 calc R
H11N H 0.4580 0.5721 0.1709 0.039 Uiso 1 1 calc R
H11O H 0.5193 0.5376 0.1943 0.039 Uiso 1 1 calc R
C12T C 0.8672(2) 0.55590(10) 0.3313(2) 0.0378(9) Uani 1 1 d .
H12T H 0.9032 0.5426 0.3689 0.045 Uiso 1 1 calc R
C13T C 0.8918(3) 0.54171(11) 0.2603(2) 0.0540(12) Uani 1 1 d .
H13M H 0.8575 0.5542 0.2221 0.081 Uiso 1 1 calc R
H13N H 0.8851 0.5135 0.2571 0.081 Uiso 1 1 calc R
H13O H 0.9484 0.5484 0.2566 0.081 Uiso 1 1 calc R
C14T C 0.7796(3) 0.54307(12) 0.3398(2) 0.0526(11) Uani 1 1 d .
H14M H 0.7674 0.5484 0.3879 0.079 Uiso 1 1 calc R
H14N H 0.7740 0.5152 0.3304 0.079 Uiso 1 1 calc R
H14O H 0.7420 0.5574 0.3066 0.079 Uiso 1 1 calc R
C15T C 0.8568(3) 0.62297(13) 0.43437(19) 0.0504(12) Uani 1 1 d .
H15T H 0.8011 0.6124 0.4358 0.060 Uiso 1 1 calc R
C16T C 0.8470(4) 0.66321(15) 0.4487(2) 0.0756(17) Uani 1 1 d .
H16M H 0.8997 0.6761 0.4519 0.113 Uiso 1 1 calc R
H16N H 0.8234 0.6662 0.4933 0.113 Uiso 1 1 calc R
H16O H 0.8111 0.6750 0.4107 0.113 Uiso 1 1 calc R
C17T C 0.9052(2) 0.60145(12) 0.49384(18) 0.0407(10) Uani 1 1 d .
H17M H 0.8989 0.5734 0.4865 0.061 Uiso 1 1 calc R
H17N H 0.8854 0.6086 0.5386 0.061 Uiso 1 1 calc R
H17O H 0.9623 0.6084 0.4948 0.061 Uiso 1 1 calc R
C18T C 0.9853(2) 0.62291(10) 0.31993(18) 0.0278(8) Uani 1 1 d .
H18T H 0.9877 0.6142 0.2703 0.033 Uiso 1 1 calc R
C19T C 1.0542(2) 0.60157(13) 0.3645(2) 0.0433(10) Uani 1 1 d .
H19M H 1.0555 0.6098 0.4136 0.065 Uiso 1 1 calc R
H19N H 1.1058 0.6078 0.3468 0.065 Uiso 1 1 calc R
H19O H 1.0449 0.5735 0.3614 0.065 Uiso 1 1 calc R
C20T C 1.0017(2) 0.66660(11) 0.3207(2) 0.0338(8) Uani 1 1 d .
H20M H 0.9592 0.6798 0.2903 0.051 Uiso 1 1 calc R
H20N H 1.0542 0.6716 0.3034 0.051 Uiso 1 1 calc R
H20O H 1.0022 0.6764 0.3688 0.051 Uiso 1 1 calc R

loop_
_atom_site_aniso_label
_atom_site_aniso_U_11
_atom_site_aniso_U_22
_atom_site_aniso_U_33
_atom_site_aniso_U_23
_atom_site_aniso_U_13
_atom_site_aniso_U_12
Si1 0.0140(4) 0.0176(4) 0.0154(5) -0.0021(3) 0.0017(3) -0.0007(3)
O1 0.0154(11) 0.0302(13) 0.0137(11) -0.0016(9) 0.0003(9) 0.0024(9)
O2 0.0176(11) 0.0249(13) 0.0193(12) -0.0004(9) -0.0066(9) -0.0014(9)
O3 0.0141(11) 0.0180(12) 0.0408(14) 0.0020(9) 0.0007(10) -0.0020(9)
O4 0.0127(10) 0.0147(12) 0.0355(13) -0.0013(9) 0.0003(9) 0.0007(8)
O5 0.0164(10) 0.0200(12) 0.0115(11) -0.0017(8) 0.0002(8) -0.0016(8)
C1 0.0136(15) 0.0140(16) 0.0168(16) -0.0020(11) 0.0021(12) -0.0016(11)
C2 0.0126(15) 0.0281(19) 0.0155(17) 0.0009(13) 0.0045(12) 0.0011(12)
C3 0.0132(14) 0.0120(15) 0.0174(16) -0.0001(11) 0.0009(12) 0.0018(11)
C4 0.0110(14) 0.0141(15) 0.0142(16) -0.0024(11) -0.0023(11) 0.0014(11)
C5 0.0136(14) 0.0148(16) 0.0124(15) -0.0030(11) 0.0009(11) 0.0027(11)
C6 0.0111(14) 0.0162(16) 0.0109(15) -0.0011(11) 0.0002(11) 0.0002(11)
C7 0.0109(14) 0.0268(18) 0.0168(17) 0.0009(13) -0.0005(12) 0.0014(12)
C8 0.0186(17) 0.0139(17) 0.0170(17) -0.0009(12) -0.0012(14) 0.0015(12)
C9 0.0124(15) 0.0186(18) 0.0171(16) 0.0010(12) 0.0031(12) -0.0027(12)
C10 0.0088(14) 0.0206(17) 0.0304(19) 0.0028(13) -0.0016(13) 0.0039(12)
C11 0.0228(17) 0.026(2) 0.039(2) -0.0089(15) 0.0047(15) 0.0036(14)
C12 0.0267(18) 0.0190(18) 0.0278(19) -0.0039(13) 0.0023(14) 0.0001(13)
C13 0.051(2) 0.023(2) 0.036(2) 0.0061(15) 0.0012(17) 0.0081(16)
C14 0.0258(18) 0.024(2) 0.060(3) -0.0084(17) 0.0050(17) 0.0056(14)
C15 0.0257(17) 0.0284(19) 0.0195(18) -0.0041(13) 0.0018(14) 0.0019(13)
C16 0.038(2) 0.053(3) 0.022(2) -0.0040(16) 0.0118(16) -0.0056(17)
C17 0.046(2) 0.058(3) 0.025(2) -0.0172(18) 0.0035(17) -0.0126(19)
C18 0.0196(16) 0.0219(18) 0.0215(17) -0.0024(13) -0.0003(13) 0.0009(13)
C19 0.0241(19) 0.051(3) 0.063(3) -0.017(2) 0.0077(18) -0.0140(17)
C20 0.0222(17) 0.034(2) 0.029(2) 0.0040(15) 0.0055(14) 0.0068(14)
Si1B 0.0189(4) 0.0189(5) 0.0148(4) 0.0019(3) 0.0040(3) -0.0002(3)
O1B 0.0201(11) 0.0281(13) 0.0144(11) 0.0000(9) -0.0029(9) 0.0007(9)
O2B 0.0205(12) 0.0272(13) 0.0233(12) -0.0014(9) -0.0122(10) -0.0015(9)
O3B 0.0137(11) 0.0180(12) 0.0484(15) 0.0009(10) -0.0003(10) -0.0029(9)
O4B 0.0101(10) 0.0164(12) 0.0404(14) 0.0052(9) -0.0005(9) 0.0014(8)
O5B 0.0174(11) 0.0265(13) 0.0172(12) 0.0039(9) 0.0033(9) -0.0008(8)
C1B 0.0076(14) 0.0168(16) 0.0260(18) 0.0024(12) 0.0018(12) -0.0007(11)
C2B 0.0158(15) 0.0250(18) 0.0203(17) 0.0022(13) 0.0043(13) 0.0018(12)
C3B 0.0177(15) 0.0175(17) 0.0153(17) 0.0022(12) -0.0006(13) 0.0001(12)
C4B 0.0115(14) 0.0187(17) 0.0164(16) 0.0006(12) -0.0017(12) 0.0009(11)
C5B 0.0120(14) 0.0159(16) 0.0164(16) 0.0007(11) -0.0018(12) 0.0004(11)
C6B 0.0137(15) 0.0144(16) 0.0173(16) 0.0043(12) -0.0024(12) -0.0010(11)
C7B 0.0132(15) 0.0242(17) 0.0169(17) 0.0000(12) -0.0010(12) 0.0011(12)
C8B 0.0209(17) 0.0167(17) 0.0214(18) 0.0003(12) 0.0011(15) 0.0000(12)
C9B 0.0138(16) 0.0181(18) 0.0228(17) -0.0009(12) 0.0006(12) -0.0028(12)
C10B 0.0181(16) 0.0167(18) 0.040(2) 0.0044(13) -0.0014(14) 0.0030(12)
C11B 0.0270(18) 0.028(2) 0.040(2) 0.0001(15) 0.0039(15) 0.0063(14)
C12B 0.0370(19) 0.0187(18) 0.0271(19) 0.0016(13) 0.0100(15) -0.0018(13)
C13B 0.046(2) 0.0212(19) 0.044(2) -0.0029(15) 0.0166(18) -0.0015(15)
C14B 0.047(2) 0.031(2) 0.055(3) 0.0127(18) 0.0003(19) 0.0086(17)
C15B 0.0247(17) 0.0230(18) 0.0204(17) 0.0002(13) 0.0040(13) 0.0006(13)
C16B 0.057(2) 0.032(2) 0.022(2) 0.0084(15) 0.0027(17) -0.0135(17)
C17B 0.041(2) 0.034(2) 0.0198(18) 0.0001(14) 0.0044(15) -0.0004(15)
C18B 0.0223(17) 0.0256(18) 0.0188(17) -0.0009(13) -0.0013(13) 0.0003(13)
C19B 0.0209(17) 0.056(3) 0.034(2) -0.0180(17) 0.0062(15) -0.0033(16)
C20B 0.0334(19) 0.032(2) 0.029(2) 0.0040(15) 0.0040(15) 0.0116(15)
Si1D 0.0255(5) 0.0208(5) 0.0149(4) -0.0037(3) 0.0028(4) -0.0062(4)
O1D 0.0158(11) 0.0327(13) 0.0134(11) -0.0004(9) -0.0015(9) 0.0007(9)
O2D 0.0168(11) 0.0294(13) 0.0213(12) 0.0035(9) -0.0076(10) -0.0036(9)
O3D 0.0137(11) 0.0230(13) 0.0546(16) -0.0002(11) -0.0013(10) -0.0020(9)
O4D 0.0102(10) 0.0151(12) 0.0339(13) -0.0004(9) -0.0003(9) 0.0001(8)
O5D 0.0202(11) 0.0206(12) 0.0108(11) 0.0005(8) -0.0005(8) -0.0044(8)
C1D 0.0119(14) 0.0164(16) 0.0171(16) -0.0015(12) 0.0015(12) -0.0028(11)
C2D 0.0154(15) 0.0240(18) 0.0159(16) 0.0016(12) -0.0007(12) 0.0010(12)
C3D 0.0155(15) 0.0115(16) 0.0182(16) -0.0021(11) -0.0011(12) 0.0010(11)
C4D 0.0147(15) 0.0149(16) 0.0149(15) -0.0021(12) -0.0033(12) -0.0016(11)
C5D 0.0114(14) 0.0163(16) 0.0143(15) -0.0013(11) -0.0002(11) 0.0025(11)
C6D 0.0138(14) 0.0123(15) 0.0126(15) -0.0001(11) -0.0002(12) -0.0030(11)
C7D 0.0124(15) 0.0295(19) 0.0192(17) -0.0020(13) -0.0024(13) 0.0002(13)
C8D 0.0172(16) 0.0143(17) 0.0188(17) 0.0018(12) 0.0034(14) -0.0027(12)
C9D 0.0116(15) 0.0197(18) 0.0191(16) 0.0000(12) 0.0013(12) -0.0019(12)
C10D 0.0124(15) 0.0180(17) 0.0288(18) 0.0015(13) 0.0010(13) 0.0005(12)
C11D 0.0194(16) 0.026(2) 0.037(2) -0.0051(14) 0.0013(14) 0.0020(13)
C12D 0.042(2) 0.0224(19) 0.032(2) -0.0087(15) 0.0067(16) -0.0047(15)
C13D 0.088(3) 0.020(2) 0.041(2) 0.0085(16) 0.018(2) 0.0005(19)
C14D 0.043(2) 0.035(2) 0.062(3) -0.015(2) 0.007(2) 0.0067(18)
C15D 0.059(2) 0.038(2) 0.0185(18) -0.0026(15) -0.0004(17) -0.0199(18)
C16D 0.094(4) 0.047(3) 0.035(2) 0.0045(19) 0.005(2) -0.023(2)
C17D 0.051(2) 0.063(3) 0.020(2) -0.0135(18) 0.0005(17) -0.020(2)
C18D 0.0266(18) 0.038(2) 0.0231(18) -0.0091(15) -0.0002(14) -0.0061(15)
C19D 0.034(2) 0.085(4) 0.063(3) -0.039(3) 0.011(2) -0.027(2)
C20D 0.033(2) 0.057(3) 0.042(2) 0.0034(19) -0.0018(18) 0.0134(18)
Si1F 0.0161(4) 0.0352(6) 0.0143(4) -0.0015(4) -0.0008(3) 0.0020(4)
O1F 0.0149(10) 0.0292(13) 0.0148(11) 0.0018(9) -0.0011(9) 0.0005(9)
O2F 0.0161(11) 0.0248(12) 0.0213(12) 0.0014(9) -0.0060(9) -0.0011(9)
O3F 0.0127(11) 0.0200(12) 0.0457(15) 0.0045(10) 0.0030(10) -0.0013(9)
O4F 0.0120(10) 0.0224(13) 0.0347(13) -0.0002(9) -0.0011(9) 0.0010(8)
O5F 0.0183(11) 0.0352(14) 0.0128(11) -0.0041(9) -0.0038(9) 0.0035(9)
C1F 0.0156(15) 0.0196(17) 0.0200(17) -0.0014(12) 0.0021(12) -0.0022(12)
C2F 0.0152(16) 0.040(2) 0.0172(17) -0.0036(14) 0.0004(13) 0.0034(14)
C3F 0.0153(15) 0.0244(18) 0.0150(17) -0.0025(12) -0.0019(13) 0.0014(12)
C4F 0.0095(14) 0.0187(16) 0.0149(16) -0.0018(12) -0.0028(12) 0.0008(11)
C5F 0.0116(14) 0.0172(16) 0.0138(15) -0.0013(11) -0.0016(12) 0.0004(11)
C6F 0.0101(14) 0.0171(16) 0.0174(16) 0.0015(12) 0.0005(12) 0.0003(11)
C7F 0.0118(14) 0.0257(18) 0.0148(16) -0.0006(12) -0.0036(12) 0.0002(12)
C8F 0.0164(16) 0.0164(17) 0.0156(16) 0.0003(12) 0.0010(13) -0.0045(12)
C9F 0.0117(15) 0.0190(18) 0.0207(17) 0.0000(12) 0.0021(12) -0.0019(12)
C10F 0.0102(14) 0.0172(17) 0.0286(18) 0.0003(12) -0.0015(12) 0.0016(11)
C11F 0.0225(17) 0.026(2) 0.044(2) -0.0068(16) -0.0005(15) 0.0021(14)
C12F 0.049(3) 0.092(4) 0.021(2) -0.011(2) -0.0019(18) 0.039(2)
C13F 0.158(5) 0.049(3) 0.020(2) -0.0053(19) -0.002(3) 0.053(3)
C14F 0.067(3) 0.038(2) 0.0185(19) 0.0005(15) 0.0014(18) 0.0099(18)
C15F 0.031(2) 0.049(3) 0.038(2) 0.0102(18) 0.0014(17) -0.0082(17)
C16F 0.044(3) 0.058(3) 0.155(6) 0.060(3) -0.013(3) -0.019(2)
C17F 0.080(3) 0.046(3) 0.091(4) -0.009(3) -0.009(3) 0.010(2)
C18F 0.0159(16) 0.038(2) 0.0216(18) -0.0038(14) 0.0021(13) -0.0012(13)
C19F 0.038(2) 0.042(3) 0.119(4) -0.032(3) 0.031(3) -0.0173(19)
C20F 0.019(2) 0.156(5) 0.050(3) 0.055(3) 0.0057(18) 0.016(2)
Si1H 0.0188(4) 0.0181(5) 0.0148(4) 0.0009(3) -0.0004(3) -0.0038(3)
O1H 0.0153(10) 0.0309(13) 0.0128(11) 0.0024(9) -0.0003(8) -0.0003(9)
O2H 0.0170(11) 0.0277(13) 0.0213(12) -0.0009(9) -0.0052(9) 0.0022(9)
O3H 0.0162(12) 0.0264(13) 0.0489(15) -0.0061(10) 0.0031(10) 0.0020(9)
O4H 0.0158(10) 0.0218(12) 0.0237(12) -0.0041(9) 0.0025(8) -0.0013(8)
O5H 0.0198(10) 0.0186(12) 0.0115(11) 0.0008(8) -0.0045(8) -0.0018(8)
C1H 0.0137(14) 0.0171(16) 0.0201(16) 0.0000(12) 0.0032(12) 0.0022(11)
C2H 0.0153(15) 0.0270(18) 0.0141(16) -0.0009(12) 0.0045(12) -0.0035(12)
C3H 0.0178(15) 0.0149(16) 0.0158(16) 0.0021(12) -0.0049(12) 0.0006(11)
C4H 0.0119(14) 0.0146(16) 0.0183(16) 0.0006(12) 0.0010(12) -0.0005(11)
C5H 0.0132(14) 0.0185(16) 0.0135(15) 0.0018(11) -0.0040(11) 0.0000(11)
C6H 0.0100(14) 0.0193(16) 0.0143(15) 0.0032(11) 0.0008(11) 0.0033(11)
C7H 0.0128(14) 0.0280(18) 0.0117(15) 0.0018(12) -0.0021(12) -0.0021(12)
C8H 0.0196(17) 0.0172(17) 0.0144(16) 0.0016(12) 0.0001(13) 0.0014(12)
C9H 0.0128(16) 0.0244(18) 0.0151(16) -0.0001(12) 0.0029(12) 0.0014(12)
C10H 0.0169(16) 0.0234(19) 0.041(2) -0.0087(14) 0.0034(14) -0.0069(13)
C11H 0.123(4) 0.048(3) 0.076(3) -0.038(2) 0.074(3) -0.055(3)
C12H 0.0244(17) 0.0315(19) 0.0173(16) 0.0023(14) 0.0002(13) -0.0007(14)
C13H 0.044(2) 0.047(2) 0.0232(19) 0.0087(16) 0.0052(16) -0.0139(17)
C14H 0.053(2) 0.050(3) 0.021(2) -0.0058(16) 0.0026(17) -0.0123(18)
C15H 0.041(2) 0.0223(19) 0.0277(19) -0.0031(14) 0.0034(16) -0.0024(14)
C16H 0.044(2) 0.036(2) 0.061(3) 0.0051(19) 0.008(2) 0.0141(17)
C17H 0.064(3) 0.022(2) 0.037(2) 0.0012(15) 0.0071(19) 0.0034(17)
C18H 0.0239(17) 0.038(2) 0.0179(17) 0.0051(14) -0.0010(14) -0.0068(14)
C19H 0.0270(19) 0.065(3) 0.050(3) 0.019(2) 0.0148(18) 0.0093(18)
C20H 0.038(2) 0.085(3) 0.046(3) -0.010(2) -0.0026(19) -0.032(2)
Si1J 0.0173(4) 0.0196(5) 0.0170(5) 0.0019(3) -0.0003(3) 0.0027(3)
O1J 0.0152(11) 0.0301(13) 0.0150(11) -0.0020(9) 0.0006(9) 0.0010(9)
O2J 0.0159(11) 0.0308(14) 0.0235(12) 0.0016(9) -0.0057(10) -0.0038(9)
O3J 0.0139(11) 0.0234(13) 0.0423(15) 0.0056(10) 0.0044(10) -0.0001(9)
O4J 0.0121(10) 0.0214(12) 0.0275(12) 0.0028(9) 0.0016(9) 0.0021(8)
O5J 0.0231(11) 0.0182(11) 0.0113(11) 0.0000(8) 0.0005(9) 0.0038(9)
C1J 0.0123(14) 0.0148(16) 0.0196(17) 0.0011(12) 0.0013(12) 0.0005(11)
C2J 0.0197(16) 0.0232(18) 0.0174(17) 0.0008(13) 0.0061(13) 0.0070(13)
C3J 0.0198(15) 0.0105(15) 0.0170(17) -0.0015(11) 0.0000(13) 0.0028(11)
C4J 0.0135(14) 0.0137(16) 0.0124(15) -0.0015(11) 0.0014(12) -0.0013(11)
C5J 0.0137(14) 0.0176(16) 0.0133(16) -0.0004(11) 0.0022(12) 0.0021(11)
C6J 0.0112(14) 0.0144(16) 0.0173(16) 0.0003(12) 0.0020(12) -0.0044(11)
C7J 0.0132(15) 0.0279(18) 0.0120(16) -0.0001(12) -0.0028(12) 0.0031(12)
C8J 0.0178(17) 0.0174(17) 0.0178(17) 0.0011(12) -0.0008(14) -0.0005(12)
C9J 0.0174(17) 0.0144(17) 0.0182(16) 0.0013(11) 0.0031(12) -0.0010(12)
C10J 0.0178(15) 0.0183(17) 0.0274(18) 0.0034(13) 0.0024(13) 0.0053(12)
C11J 0.042(2) 0.028(2) 0.043(2) 0.0065(16) 0.0214(17) 0.0154(16)
C12J 0.0345(19) 0.039(2) 0.0164(18) 0.0064(14) 0.0006(15) -0.0005(16)
C13J 0.051(2) 0.059(3) 0.028(2) 0.0015(18) 0.0158(19) 0.011(2)
C14J 0.060(3) 0.057(3) 0.032(2) 0.0201(19) -0.0004(19) 0.014(2)
C15J 0.0238(17) 0.0198(18) 0.033(2) 0.0066(14) -0.0028(14) 0.0034(13)
C16J 0.031(2) 0.038(2) 0.062(3) 0.0006(19) -0.0006(19) -0.0105(16)
C17J 0.050(2) 0.0129(18) 0.038(2) 0.0002(14) -0.0026(17) 0.0002(14)
C18J 0.0201(16) 0.0315(19) 0.0228(18) -0.0115(14) 0.0001(14) 0.0013(13)
C19J 0.0277(19) 0.044(2) 0.033(2) -0.0102(16) 0.0104(16) -0.0136(16)
C20J 0.028(2) 0.052(3) 0.063(3) -0.004(2) -0.0052(19) 0.0167(18)
Si1M 0.0192(4) 0.0216(5) 0.0152(4) -0.0028(3) 0.0004(3) -0.0057(3)
O1M 0.0183(11) 0.0368(14) 0.0161(12) 0.0008(9) -0.0004(9) -0.0032(9)
O2M 0.0184(12) 0.0279(13) 0.0265(13) -0.0003(9) -0.0092(10) 0.0021(9)
O3M 0.0130(11) 0.0206(13) 0.0699(19) -0.0055(11) 0.0019(11) 0.0020(9)
O4M 0.0122(10) 0.0145(12) 0.0367(13) -0.0039(9) -0.0006(9) -0.0015(8)
O5M 0.0201(11) 0.0214(12) 0.0137(11) -0.0006(8) 0.0005(9) -0.0017(9)
C1M 0.0136(15) 0.0168(17) 0.0227(17) -0.0017(12) 0.0026(13) 0.0001(12)
C2M 0.0165(15) 0.0227(18) 0.0177(17) -0.0017(12) 0.0018(13) -0.0037(12)
C3M 0.0171(15) 0.0095(15) 0.0191(17) 0.0008(11) -0.0015(13) -0.0039(11)
C4M 0.0138(14) 0.0119(16) 0.0170(16) 0.0010(11) -0.0022(12) 0.0010(11)
C5M 0.0105(14) 0.0154(16) 0.0175(16) -0.0008(11) -0.0001(12) -0.0013(11)
C6M 0.0133(14) 0.0081(15) 0.0190(16) -0.0011(11) -0.0008(12) -0.0005(11)
C7M 0.0148(15) 0.033(2) 0.0148(17) -0.0009(13) -0.0045(13) -0.0026(13)
C8M 0.0179(17) 0.0198(18) 0.0182(17) 0.0005(12) -0.0041(14) 0.0007(12)
C9M 0.0148(16) 0.0134(17) 0.0259(17) 0.0004(12) 0.0013(13) 0.0022(12)
C10M 0.0131(15) 0.0224(18) 0.036(2) 0.0033(14) 0.0001(14) -0.0035(12)
C11M 0.0218(17) 0.0197(18) 0.044(2) 0.0017(15) -0.0033(15) -0.0032(13)
C12M 0.036(2) 0.046(2) 0.0152(18) -0.0018(15) 0.0030(15) -0.0062(16)
C13M 0.048(2) 0.061(3) 0.030(2) 0.0002(18) 0.0107(18) -0.0211(19)
C14M 0.051(2) 0.064(3) 0.024(2) -0.0131(18) 0.0069(18) -0.023(2)
C15M 0.0359(19) 0.0176(18) 0.031(2) -0.0091(14) 0.0030(15) -0.0062(13)
C16M 0.036(2) 0.032(2) 0.068(3) -0.0090(19) -0.003(2) 0.0056(16)
C17M 0.073(3) 0.022(2) 0.039(2) 0.0013(15) 0.002(2) 0.0002(18)
C18M 0.0222(17) 0.032(2) 0.0200(18) 0.0021(14) -0.0001(14) -0.0046(13)
C19M 0.0228(18) 0.047(2) 0.0260(19) -0.0024(16) 0.0021(15) 0.0003(15)
C20M 0.0262(19) 0.053(3) 0.041(2) -0.0115(18) 0.0025(16) -0.0177(17)
Si1P 0.0165(4) 0.0172(5) 0.0133(4) 0.0005(3) -0.0003(3) 0.0002(3)
O1P 0.0160(11) 0.0329(13) 0.0157(11) -0.0012(9) -0.0011(9) -0.0004(9)
O2P 0.0195(12) 0.0315(14) 0.0233(13) 0.0031(10) -0.0069(10) -0.0034(9)
O3P 0.0125(11) 0.0259(14) 0.0542(16) 0.0075(11) -0.0030(10) -0.0022(10)
O4P 0.0109(10) 0.0191(13) 0.0380(13) 0.0001(9) -0.0007(9) 0.0006(8)
O5P 0.0174(10) 0.0222(12) 0.0143(11) 0.0013(8) -0.0009(8) 0.0014(8)
C1P 0.0150(15) 0.0170(16) 0.0206(17) 0.0017(12) 0.0035(12) -0.0024(12)
C2P 0.0141(15) 0.0252(18) 0.0185(17) 0.0008(13) 0.0027(13) -0.0011(12)
C3P 0.0177(15) 0.0112(16) 0.0171(17) 0.0008(11) -0.0021(13) 0.0006(11)
C4P 0.0122(14) 0.0168(16) 0.0143(15) 0.0012(12) -0.0017(12) 0.0000(11)
C5P 0.0159(15) 0.0161(16) 0.0141(15) 0.0002(11) 0.0001(12) 0.0000(11)
C6P 0.0113(14) 0.0171(16) 0.0175(16) 0.0022(12) -0.0035(12) -0.0006(11)
C7P 0.0124(14) 0.0285(18) 0.0145(16) -0.0014(13) -0.0032(12) -0.0006(12)
C8P 0.0144(16) 0.0176(17) 0.0186(17) 0.0018(12) -0.0038(13) -0.0029(12)
C9P 0.0118(15) 0.0225(18) 0.0175(16) 0.0023(12) -0.0009(12) -0.0006(13)
C10P 0.0130(15) 0.0210(18) 0.0321(19) -0.0015(13) -0.0010(13) 0.0042(12)
C11P 0.0204(17) 0.026(2) 0.041(2) -0.0069(15) -0.0023(15) 0.0033(14)
C12P 0.0278(17) 0.0268(19) 0.0191(17) -0.0031(13) 0.0033(13) -0.0041(13)
C13P 0.0312(19) 0.044(2) 0.0257(19) -0.0023(15) 0.0115(15) 0.0075(15)
C14P 0.0320(19) 0.053(2) 0.0149(18) 0.0036(15) -0.0001(14) 0.0047(16)
C15P 0.0313(18) 0.0226(19) 0.0212(18) 0.0029(13) 0.0000(14) 0.0041(14)
C16P 0.043(2) 0.024(2) 0.042(2) -0.0027(16) 0.0061(18) -0.0121(15)
C17P 0.057(2) 0.021(2) 0.053(3) -0.0043(16) 0.0157(19) -0.0014(17)
C18P 0.0216(16) 0.0225(18) 0.0167(16) -0.0014(13) 0.0037(13) 0.0025(13)
C19P 0.0244(17) 0.0265(19) 0.035(2) 0.0033(15) 0.0101(15) -0.0003(14)
C20P 0.0182(17) 0.044(2) 0.0269(19) 0.0007(15) -0.0009(14) 0.0062(14)
Si1R 0.0250(5) 0.0217(5) 0.0231(5) 0.0039(4) 0.0033(4) 0.0051(4)
O1R 0.0199(11) 0.0243(12) 0.0151(11) 0.0004(8) -0.0013(9) -0.0014(9)
O2R 0.0255(12) 0.0251(13) 0.0233(12) -0.0020(9) -0.0111(10) 0.0034(9)
O3R 0.0182(12) 0.0202(13) 0.0582(17) -0.0006(11) 0.0023(11) 0.0051(9)
O4R 0.0150(11) 0.0198(13) 0.0439(14) 0.0027(10) 0.0004(9) -0.0026(9)
O5R 0.0260(11) 0.0202(12) 0.0152(11) 0.0003(9) 0.0036(9) 0.0042(9)
C1R 0.0173(15) 0.0193(17) 0.0252(18) -0.0028(13) 0.0023(13) 0.0000(12)
C2R 0.0197(16) 0.0266(18) 0.0213(17) -0.0021(13) 0.0057(13) 0.0018(13)
C3R 0.0207(15) 0.0151(16) 0.0125(15) -0.0003(12) -0.0017(12) -0.0014(12)
C4R 0.0139(14) 0.0203(16) 0.0162(16) -0.0014(12) 0.0000(12) -0.0012(12)
C5R 0.0168(15) 0.0170(16) 0.0125(15) 0.0011(11) 0.0004(11) -0.0014(11)
C6R 0.0113(14) 0.0194(17) 0.0185(16) -0.0013(12) 0.0007(12) 0.0000(11)
C7R 0.0149(15) 0.0293(18) 0.0163(16) 0.0002(12) -0.0003(12) -0.0062(12)
C8R 0.0213(17) 0.0172(17) 0.0187(17) 0.0003(12) 0.0012(14) -0.0032(12)
C9R 0.0149(16) 0.0165(18) 0.0295(18) -0.0011(13) 0.0026(13) 0.0008(12)
C10R 0.0139(15) 0.0214(18) 0.043(2) -0.0048(14) 0.0000(14) -0.0066(12)
C11R 0.0246(17) 0.0225(19) 0.043(2) 0.0041(15) 0.0023(15) -0.0028(14)
C12R 0.041(2) 0.020(2) 0.055(3) 0.0082(16) 0.0045(19) -0.0041(15)
C13R 0.047(2) 0.026(2) 0.109(4) -0.025(2) 0.019(2) -0.0133(17)
C14R 0.047(2) 0.049(3) 0.059(3) 0.014(2) 0.008(2) -0.0080(19)
C15R 0.044(2) 0.056(3) 0.025(2) 0.0097(17) 0.0045(17) 0.0126(18)
C16R 0.094(3) 0.060(3) 0.022(2) -0.0026(19) 0.007(2) 0.031(3)
C17R 0.061(3) 0.074(3) 0.024(2) 0.014(2) 0.0008(19) 0.018(2)
C18R 0.0228(17) 0.039(2) 0.0286(19) -0.0072(16) -0.0024(14) 0.0055(15)
C19R 0.045(2) 0.074(3) 0.051(3) 0.002(2) 0.002(2) 0.027(2)
C20R 0.029(2) 0.068(3) 0.051(3) -0.030(2) 0.0059(18) -0.016(2)
Si1T 0.0332(5) 0.0228(5) 0.0135(5) -0.0006(3) 0.0000(4) 0.0093(4)
O1T 0.0192(11) 0.0338(14) 0.0140(11) 0.0019(9) -0.0002(9) 0.0009(9)
O2T 0.0177(12) 0.0295(13) 0.0190(12) -0.0013(9) -0.0068(10) 0.0053(9)
O3T 0.0141(11) 0.0208(13) 0.0437(15) -0.0002(10) 0.0020(10) 0.0012(9)
O4T 0.0117(10) 0.0179(12) 0.0292(12) -0.0012(9) 0.0028(9) -0.0040(8)
O5T 0.0254(12) 0.0240(13) 0.0114(11) -0.0025(8) -0.0014(9) 0.0017(9)
C1T 0.0094(14) 0.0190(16) 0.0168(16) 0.0011(12) 0.0018(12) 0.0014(12)
C2T 0.0179(16) 0.0270(19) 0.0168(17) 0.0005(13) 0.0034(13) -0.0026(12)
C3T 0.0173(15) 0.0163(17) 0.0206(18) -0.0007(12) -0.0009(13) -0.0012(12)
C4T 0.0143(15) 0.0152(16) 0.0186(16) -0.0009(12) -0.0048(12) 0.0010(12)
C5T 0.0125(14) 0.0146(16) 0.0158(16) 0.0012(11) -0.0003(12) -0.0034(11)
C6T 0.0121(14) 0.0114(15) 0.0139(15) 0.0005(11) -0.0014(12) 0.0005(11)
C7T 0.0097(15) 0.0324(19) 0.0205(18) 0.0002(13) -0.0012(13) -0.0018(13)
C8T 0.0180(17) 0.0181(17) 0.0170(17) 0.0001(12) 0.0022(14) 0.0041(12)
C9T 0.0173(16) 0.0188(18) 0.0143(16) -0.0010(12) 0.0007(12) 0.0022(13)
C10T 0.0186(16) 0.0221(18) 0.0241(18) -0.0028(13) 0.0023(13) -0.0077(12)
C11T 0.0253(17) 0.0283(19) 0.0243(18) -0.0004(14) 0.0061(14) -0.0086(13)
C12T 0.062(3) 0.024(2) 0.029(2) 0.0040(15) 0.0140(19) 0.0044(17)
C13T 0.099(3) 0.022(2) 0.046(3) -0.0114(17) 0.029(2) -0.004(2)
C14T 0.069(3) 0.034(2) 0.057(3) 0.0114(19) 0.013(2) -0.007(2)
C15T 0.065(3) 0.062(3) 0.022(2) -0.0087(18) -0.0042(19) 0.041(2)
C16T 0.136(5) 0.063(3) 0.030(2) 0.002(2) 0.016(3) 0.055(3)
C17T 0.049(2) 0.055(3) 0.019(2) 0.0037(16) 0.0042(17) 0.0224(19)
C18T 0.0338(19) 0.028(2) 0.0205(18) -0.0015(14) -0.0041(15) 0.0087(14)
C19T 0.029(2) 0.056(3) 0.043(2) 0.0186(19) -0.0022(17) 0.0151(17)
C20T 0.0281(19) 0.035(2) 0.037(2) -0.0010(16) -0.0049(16) 0.0000(15)

loop_
_atom_type_symbol
_atom_type_description
_atom_type_scat_dispersion_real
_atom_type_scat_dispersion_imag
_atom_type_scat_source
C C 0.0181 0.0091 'International Tables Vol C Tables 4.2.6.8 and 6.1.1.4'
H H 0.0000 0.0000 'International Tables Vol C Tables 4.2.6.8 and 6.1.1.4'
O O 0.0492 0.0322 'International Tables Vol C Tables 4.2.6.8 and 6.1.1.4'
Si Si 0.2541 0.3302 'International Tables Vol C Tables 4.2.6.8 and 6.1.1.4'

loop_
_geom_angle_atom_site_label_1
_geom_angle_atom_site_label_2
_geom_angle_atom_site_label_3
_geom_angle
O5 Si1 C15 103.19(13)
O5 Si1 C18 109.24(12)
C15 Si1 C18 111.27(14)
O5 Si1 C12 110.17(12)
C15 Si1 C12 112.54(15)
C18 Si1 C12 110.18(14)
C8 O1 C7 110.0(2)
C9 O4 C10 117.2(2)
C3 O5 Si1 129.11(18)
C9 C1 C6 112.4(2)
C9 C1 C2 109.9(2)
C6 C1 C2 106.4(2)
C9 C1 H1 109.4
C6 C1 H1 109.4
C2 C1 H1 109.4
C3 C2 C1 115.1(2)
C3 C2 H2A 108.5
C1 C2 H2A 108.5
C3 C2 H2B 108.5
C1 C2 H2B 108.5
H2A C2 H2B 107.5
C4 C3 O5 123.6(3)
C4 C3 C2 125.7(3)
O5 C3 C2 110.6(2)
C3 C4 C5 118.0(2)
C3 C4 H4 121.0
C5 C4 H4 121.0
C4 C5 C6 110.4(2)
C4 C5 C7 120.3(2)
C6 C5 C7 99.5(2)
C4 C5 H5 108.7
C6 C5 H5 108.7
C7 C5 H5 108.7
C8 C6 C5 101.3(2)
C8 C6 C1 120.9(2)
C5 C6 C1 111.4(2)
C8 C6 H6 107.5
C5 C6 H6 107.5
C1 C6 H6 107.5
O1 C7 C5 102.4(2)
O1 C7 H7A 111.3
C5 C7 H7A 111.3
O1 C7 H7B 111.3
C5 C7 H7B 111.3
H7A C7 H7B 109.2
O2 C8 O1 122.3(3)
O2 C8 C6 129.6(3)
O1 C8 C6 108.1(2)
O3 C9 O4 124.2(3)
O3 C9 C1 124.7(3)
O4 C9 C1 111.1(2)
O4 C10 C11 106.6(2)
O4 C10 H10K 110.4
C11 C10 H10K 110.4
O4 C10 H10L 110.4
C11 C10 H10L 110.4
H10K C10 H10L 108.6
C10 C11 H11P 109.5
C10 C11 H11Q 109.5
H11P C11 H11Q 109.5
C10 C11 H11R 109.5
H11P C11 H11R 109.5
H11Q C11 H11R 109.5
C14 C12 C13 109.7(3)
C14 C12 Si1 114.2(2)
C13 C12 Si1 113.4(2)
C14 C12 H12 106.3
C13 C12 H12 106.3
Si1 C12 H12 106.3
C12 C13 H13P 109.5
C12 C13 H13Q 109.5
H13P C13 H13Q 109.5
C12 C13 H13R 109.5
H13P C13 H13R 109.5
H13Q C13 H13R 109.5
C12 C14 H14P 109.5
C12 C14 H14Q 109.5
H14P C14 H14Q 109.5
C12 C14 H14R 109.5
H14P C14 H14R 109.5
H14Q C14 H14R 109.5
C16 C15 C17 109.5(3)
C16 C15 Si1 114.6(2)
C17 C15 Si1 113.4(2)
C16 C15 H15 106.2
C17 C15 H15 106.2
Si1 C15 H15 106.2
C15 C16 H16P 109.5
C15 C16 H16Q 109.5
H16P C16 H16Q 109.5
C15 C16 H16R 109.5
H16P C16 H16R 109.5
H16Q C16 H16R 109.5
C15 C17 H17P 109.5
C15 C17 H17Q 109.5
H17P C17 H17Q 109.5
C15 C17 H17R 109.5
H17P C17 H17R 109.5
H17Q C17 H17R 109.5
C19 C18 C20 110.1(3)
C19 C18 Si1 113.6(2)
C20 C18 Si1 111.6(2)
C19 C18 H18 107.0
C20 C18 H18 107.0
Si1 C18 H18 107.0
C18 C19 H19P 109.5
C18 C19 H19Q 109.5
H19P C19 H19Q 109.5
C18 C19 H19R 109.5
H19P C19 H19R 109.5
H19Q C19 H19R 109.5
C18 C20 H20P 109.5
C18 C20 H20Q 109.5
H20P C20 H20Q 109.5
C18 C20 H20R 109.5
H20P C20 H20R 109.5
H20Q C20 H20R 109.5
O5B Si1B C18B 110.03(13)
O5B Si1B C15B 101.87(13)
C18B Si1B C15B 115.55(15)
O5B Si1B C12B 109.25(13)
C18B Si1B C12B 110.16(15)
C15B Si1B C12B 109.59(15)
C8B O1B C7B 109.3(2)
C9B O4B C10B 117.0(2)
C3B O5B Si1B 135.14(19)
C9B C1B C6B 113.1(2)
C9B C1B C2B 110.0(2)
C6B C1B C2B 107.4(2)
C9B C1B H1B 108.7
C6B C1B H1B 108.7
C2B C1B H1B 108.7
C3B C2B C1B 115.7(2)
C3B C2B H2BA 108.4
C1B C2B H2BA 108.4
C3B C2B H2BB 108.4
C1B C2B H2BB 108.4
H2BA C2B H2BB 107.4
C4B C3B O5B 123.9(3)
C4B C3B C2B 125.5(3)
O5B C3B C2B 110.5(2)
C3B C4B C5B 118.2(3)
C3B C4B H4B 120.9
C5B C4B H4B 120.9
C4B C5B C6B 110.5(2)
C4B C5B C7B 121.4(2)
C6B C5B C7B 99.4(2)
C4B C5B H5B 108.2
C6B C5B H5B 108.2
C7B C5B H5B 108.2
C8B C6B C5B 100.6(2)
C8B C6B C1B 119.0(3)
C5B C6B C1B 111.7(2)
C8B C6B H6B 108.3
C5B C6B H6B 108.3
C1B C6B H6B 108.3
O1B C7B C5B 102.0(2)
O1B C7B H7BA 111.4
C5B C7B H7BA 111.4
O1B C7B H7BB 111.4
C5B C7B H7BB 111.4
H7BA C7B H7BB 109.2
O2B C8B O1B 122.2(3)
O2B C8B C6B 129.8(3)
O1B C8B C6B 108.0(2)
O3B C9B O4B 124.3(3)
O3B C9B C1B 124.8(3)
O4B C9B C1B 110.9(2)
O4B C10B C11B 111.7(3)
O4B C10B H10M 109.3
C11B C10B H10M 109.3
O4B C10B H10N 109.3
C11B C10B H10N 109.3
H10M C10B H10N 107.9
C10B C11B H11S 109.5
C10B C11B H11T 109.5
H11S C11B H11T 109.5
C10B C11B H11U 109.5
H11S C11B H11U 109.5
H11T C11B H11U 109.5
C14B C12B C13B 109.5(3)
C14B C12B Si1B 112.8(2)
C13B C12B Si1B 112.6(2)
C14B C12B H12B 107.2
C13B C12B H12B 107.2
Si1B C12B H12B 107.2
C12B C13B H13S 109.5
C12B C13B H13T 109.5
H13S C13B H13T 109.5
C12B C13B H13U 109.5
H13S C13B H13U 109.5
H13T C13B H13U 109.5
C12B C14B H14S 109.5
C12B C14B H14T 109.5
H14S C14B H14T 109.5
C12B C14B H14U 109.5
H14S C14B H14U 109.5
H14T C14B H14U 109.5
C17B C15B C16B 109.8(3)
C17B C15B Si1B 115.0(2)
C16B C15B Si1B 113.6(2)
C17B C15B H15B 105.9
C16B C15B H15B 105.9
Si1B C15B H15B 105.9
C15B C16B H16S 109.5
C15B C16B H16T 109.5
H16S C16B H16T 109.5
C15B C16B H16U 109.5
H16S C16B H16U 109.5
H16T C16B H16U 109.5
C15B C17B H17S 109.5
C15B C17B H17T 109.5
H17S C17B H17T 109.5
C15B C17B H17U 109.5
H17S C17B H17U 109.5
H17T C17B H17U 109.5
C19B C18B C20B 110.4(3)
C19B C18B Si1B 115.2(2)
C20B C18B Si1B 112.9(2)
C19B C18B H18B 105.8
C20B C18B H18B 105.8
Si1B C18B H18B 105.8
C18B C19B H19S 109.5
C18B C19B H19T 109.5
H19S C19B H19T 109.5
C18B C19B H19U 109.5
H19S C19B H19U 109.5
H19T C19B H19U 109.5
C18B C20B H20S 109.5
C18B C20B H20T 109.5
H20S C20B H20T 109.5
C18B C20B H20U 109.5
H20S C20B H20U 109.5
H20T C20B H20U 109.5
O5D Si1D C15D 101.45(13)
O5D Si1D C12D 109.94(14)
C15D Si1D C12D 109.29(17)
O5D Si1D C18D 109.13(13)
C15D Si1D C18D 117.45(18)
C12D Si1D C18D 109.24(16)
C8D O1D C7D 109.8(2)
C9D O4D C10D 116.8(2)
C3D O5D Si1D 132.01(18)
C9D C1D C6D 113.5(2)
C9D C1D C2D 109.5(2)
C6D C1D C2D 106.8(2)
C9D C1D H1D 109.0
C6D C1D H1D 109.0
C2D C1D H1D 109.0
C3D C2D C1D 114.9(2)
C3D C2D H2DA 108.5
C1D C2D H2DA 108.5
C3D C2D H2DB 108.5
C1D C2D H2DB 108.5
H2DA C2D H2DB 107.5
C4D C3D O5D 124.5(3)
C4D C3D C2D 125.8(3)
O5D C3D C2D 109.7(2)
C3D C4D C5D 118.4(3)
C3D C4D H4D 120.8
C5D C4D H4D 120.8
C4D C5D C7D 121.8(2)
C4D C5D C6D 110.3(2)
C7D C5D C6D 99.1(2)
C4D C5D H5D 108.3
C7D C5D H5D 108.3
C6D C5D H5D 108.3
C8D C6D C1D 119.5(2)
C8D C6D C5D 100.6(2)
C1D C6D C5D 110.6(2)
C8D C6D H6D 108.5
C1D C6D H6D 108.5
C5D C6D H6D 108.5
O1D C7D C5D 102.4(2)
O1D C7D H7DA 111.3
C5D C7D H7DA 111.3
O1D C7D H7DB 111.3
C5D C7D H7DB 111.3
H7DA C7D H7DB 109.2
O2D C8D O1D 122.1(3)
O2D C8D C6D 129.7(3)
O1D C8D C6D 108.2(2)
O3D C9D O4D 123.9(3)
O3D C9D C1D 124.8(3)
O4D C9D C1D 111.3(2)
O4D C10D C11D 106.8(2)
O4D C10D H10O 110.4
C11D C10D H10O 110.4
O4D C10D H10P 110.4
C11D C10D H10P 110.4
H10O C10D H10P 108.6
C10D C11D H11V 109.5
C10D C11D H11W 109.5
H11V C11D H11W 109.5
C10D C11D H11X 109.5
H11V C11D H11X 109.5
H11W C11D H11X 109.5
C13D C12D C14D 110.6(3)
C13D C12D Si1D 113.5(2)
C14D C12D Si1D 113.3(3)
C13D C12D H12D 106.3
C14D C12D H12D 106.3
Si1D C12D H12D 106.3
C12D C13D H13V 109.5
C12D C13D H13W 109.5
H13V C13D H13W 109.5
C12D C13D H13X 109.5
H13V C13D H13X 109.5
H13W C13D H13X 109.5
C12D C14D H14V 109.5
C12D C14D H14W 109.5
H14V C14D H14W 109.5
C12D C14D H14X 109.5
H14V C14D H14X 109.5
H14W C14D H14X 109.5
C16D C15D C17D 112.8(3)
C16D C15D Si1D 116.3(3)
C17D C15D Si1D 113.9(3)
C16D C15D H15D 104.0
C17D C15D H15D 104.0
Si1D C15D H15D 104.0
C15D C16D H16V 109.5
C15D C16D H16W 109.5
H16V C16D H16W 109.5
C15D C16D H16X 109.5
H16V C16D H16X 109.5
H16W C16D H16X 109.5
C15D C17D H17V 109.5
C15D C17D H17W 109.5
H17V C17D H17W 109.5
C15D C17D H17X 109.5
H17V C17D H17X 109.5
H17W C17D H17X 109.5
C20D C18D C19D 110.3(3)
C20D C18D Si1D 112.5(3)
C19D C18D Si1D 114.5(3)
C20D C18D H18D 106.3
C19D C18D H18D 106.3
Si1D C18D H18D 106.3
C18D C19D H19V 109.5
C18D C19D H19W 109.5
H19V C19D H19W 109.5
C18D C19D H19X 109.5
H19V C19D H19X 109.5
H19W C19D H19X 109.5
C18D C20D H20V 109.5
C18D C20D H20W 109.5
H20V C20D H20W 109.5
C18D C20D H20X 109.5
H20V C20D H20X 109.5
H20W C20D H20X 109.5
O5F Si1F C12F 102.24(14)
O5F Si1F C18F 108.76(14)
C12F Si1F C18F 113.83(18)
O5F Si1F C15F 109.54(14)
C12F Si1F C15F 111.6(2)
C18F Si1F C15F 110.51(16)
C8F O1F C7F 109.9(2)
C9F O4F C10F 116.4(2)
C3F O5F Si1F 130.4(2)
C9F C1F C6F 112.8(2)
C9F C1F C2F 111.7(2)
C6F C1F C2F 105.0(2)
C9F C1F H1F 109.1
C6F C1F H1F 109.1
C2F C1F H1F 109.1
C3F C2F C1F 114.1(2)
C3F C2F H2FA 108.7
C1F C2F H2FA 108.7
C3F C2F H2FB 108.7
C1F C2F H2FB 108.7
H2FA C2F H2FB 107.6
C4F C3F O5F 123.8(3)
C4F C3F C2F 125.4(3)
O5F C3F C2F 110.8(2)
C3F C4F C5F 118.8(3)
C3F C4F H4F 120.6
C5F C4F H4F 120.6
C4F C5F C6F 110.2(2)
C4F C5F C7F 121.8(2)
C6F C5F C7F 99.4(2)
C4F C5F H5F 108.2
C6F C5F H5F 108.2
C7F C5F H5F 108.2
C8F C6F C5F 102.2(2)
C8F C6F C1F 120.4(2)
C5F C6F C1F 110.6(2)
C8F C6F H6F 107.7
C5F C6F H6F 107.7
C1F C6F H6F 107.7
O1F C7F C5F 102.8(2)
O1F C7F H7FA 111.2
C5F C7F H7FA 111.2
O1F C7F H7FB 111.2
C5F C7F H7FB 111.2
H7FA C7F H7FB 109.1
O2F C8F O1F 122.0(3)
O2F C8F C6F 130.5(3)
O1F C8F C6F 107.4(2)
O3F C9F O4F 124.7(3)
O3F C9F C1F 123.7(3)
O4F C9F C1F 111.6(2)
O4F C10F C11F 106.7(2)
O4F C10F H10S 110.4
C11F C10F H10S 110.4
O4F C10F H10T 110.4
C11F C10F H10T 110.4
H10S C10F H10T 108.6
C10F C11F H11 109.5
C10F C11F H11| 109.5
H11 C11F H11| 109.5
C10F C11F H11} 109.5
H11 C11F H11} 109.5
H11| C11F H11} 109.5
C13F C12F C14F 120.3(4)
C13F C12F Si1F 117.7(3)
C14F C12F Si1F 116.7(3)
C13F C12F H12F 97.7
C14F C12F H12F 97.7
Si1F C12F H12F 97.7
C12F C13F H13 109.5
C12F C13F H13| 109.5
H13 C13F H13| 109.5
C12F C13F H13} 109.5
H13 C13F H13} 109.5
H13| C13F H13} 109.5
C12F C14F H14 109.5
C12F C14F H14| 109.5
H14 C14F H14| 109.5
C12F C14F H14} 109.5
H14 C14F H14} 109.5
H14| C14F H14} 109.5
C16F C15F C17F 106.1(3)
C16F C15F Si1F 112.7(3)
C17F C15F Si1F 115.1(3)
C16F C15F H15F 107.6
C17F C15F H15F 107.6
Si1F C15F H15F 107.6
C15F C16F H16 109.5
C15F C16F H16| 109.5
H16 C16F H16| 109.5
C15F C16F H16} 109.5
H16 C16F H16} 109.5
H16| C16F H16} 109.5
C15F C17F H17 109.5
C15F C17F H17| 109.5
H17 C17F H17| 109.5
C15F C17F H17} 109.5
H17 C17F H17} 109.5
H17| C17F H17} 109.5
C19F C18F C20F 110.9(4)
C19F C18F Si1F 111.7(2)
C20F C18F Si1F 115.0(2)
C19F C18F H18F 106.2
C20F C18F H18F 106.2
Si1F C18F H18F 106.2
C18F C19F H19 109.5
C18F C19F H19| 109.5
H19 C19F H19| 109.5
C18F C19F H19} 109.5
H19 C19F H19} 109.5
H19| C19F H19} 109.5
C18F C20F H20 109.5
C18F C20F H20| 109.5
H20 C20F H20| 109.5
C18F C20F H20} 109.5
H20 C20F H20} 109.5
H20| C20F H20} 109.5
O5H Si1H C18H 109.60(13)
O5H Si1H C15H 111.27(13)
C18H Si1H C15H 110.76(15)
O5H Si1H C12H 103.00(13)
C18H Si1H C12H 110.74(14)
C15H Si1H C12H 111.22(15)
C8H O1H C7H 109.3(2)
C9H O4H C10H 117.0(2)
C3H O5H Si1H 127.86(18)
C6H C1H C9H 113.8(2)
C6H C1H C2H 105.8(2)
C9H C1H C2H 110.9(2)
C6H C1H H1H 108.7
C9H C1H H1H 108.7
C2H C1H H1H 108.7
C3H C2H C1H 113.2(2)
C3H C2H H2HA 108.9
C1H C2H H2HA 108.9
C3H C2H H2HB 108.9
C1H C2H H2HB 108.9
H2HA C2H H2HB 107.7
C4H C3H O5H 123.1(3)
C4H C3H C2H 125.8(3)
O5H C3H C2H 111.0(2)
C3H C4H C5H 118.6(2)
C3H C4H H4H 120.7
C5H C4H H4H 120.7
C4H C5H C6H 111.1(2)
C4H C5H C7H 122.5(2)
C6H C5H C7H 99.1(2)
C4H C5H H5H 107.8
C6H C5H H5H 107.8
C7H C5H H5H 107.8
C8H C6H C1H 120.4(2)
C8H C6H C5H 100.5(2)
C1H C6H C5H 112.4(2)
C8H C6H H6H 107.6
C1H C6H H6H 107.6
C5H C6H H6H 107.6
O1H C7H C5H 102.3(2)
O1H C7H H7HA 111.3
C5H C7H H7HA 111.3
O1H C7H H7HB 111.3
C5H C7H H7HB 111.3
H7HA C7H H7HB 109.2
O2H C8H O1H 121.6(3)
O2H C8H C6H 131.0(3)
O1H C8H C6H 107.4(2)
O3H C9H O4H 124.7(3)
O3H C9H C1H 123.9(3)
O4H C9H C1H 111.4(2)
O4H C10H C11H 111.8(3)
O4H C10H H10Q 109.3
C11H C10H H10Q 109.3
O4H C10H H10R 109.3
C11H C10H H10R 109.3
H10Q C10H H10R 107.9
C10H C11H H11Y 109.5
C10H C11H H11Z 109.5
H11Y C11H H11Z 109.5
C10H C11H H11{ 109.5
H11Y C11H H11{ 109.5
H11Z C11H H11{ 109.5
C13H C12H C14H 109.2(3)
C13H C12H Si1H 114.4(2)
C14H C12H Si1H 112.6(2)
C13H C12H H12H 106.7
C14H C12H H12H 106.7
Si1H C12H H12H 106.7
C12H C13H H13Y 109.5
C12H C13H H13Z 109.5
H13Y C13H H13Z 109.5
C12H C13H H13{ 109.5
H13Y C13H H13{ 109.5
H13Z C13H H13{ 109.5
C12H C14H H14Y 109.5
C12H C14H H14Z 109.5
H14Y C14H H14Z 109.5
C12H C14H H14{ 109.5
H14Y C14H H14{ 109.5
H14Z C14H H14{ 109.5
C17H C15H C16H 109.4(3)
C17H C15H Si1H 114.7(2)
C16H C15H Si1H 114.0(2)
C17H C15H H15H 106.0
C16H C15H H15H 106.0
Si1H C15H H15H 106.0
C15H C16H H16Y 109.5
C15H C16H H16Z 109.5
H16Y C16H H16Z 109.5
C15H C16H H16{ 109.5
H16Y C16H H16{ 109.5
H16Z C16H H16{ 109.5
C15H C17H H17Y 109.5
C15H C17H H17Z 109.5
H17Y C17H H17Z 109.5
C15H C17H H17{ 109.5
H17Y C17H H17{ 109.5
H17Z C17H H17{ 109.5
C19H C18H C20H 111.3(3)
C19H C18H Si1H 111.5(2)
C20H C18H Si1H 112.5(2)
C19H C18H H18H 107.1
C20H C18H H18H 107.1
Si1H C18H H18H 107.1
C18H C19H H19Y 109.5
C18H C19H H19Z 109.5
H19Y C19H H19Z 109.5
C18H C19H H19{ 109.5
H19Y C19H H19{ 109.5
H19Z C19H H19{ 109.5
C18H C20H H20Y 109.5
C18H C20H H20Z 109.5
H20Y C20H H20Z 109.5
C18H C20H H20{ 109.5
H20Y C20H H20{ 109.5
H20Z C20H H20{ 109.5
O5J Si1J C12J 103.11(13)
O5J Si1J C15J 111.31(13)
C12J Si1J C15J 111.73(16)
O5J Si1J C18J 109.80(13)
C12J Si1J C18J 110.06(15)
C15J Si1J C18J 110.60(15)
C8J O1J C7J 109.3(2)
C9J O4J C10J 116.7(2)
C3J O5J Si1J 125.25(18)
C6J C1J C9J 113.6(2)
C6J C1J C2J 106.8(2)
C9J C1J C2J 111.2(2)
C6J C1J H1J 108.4
C9J C1J H1J 108.4
C2J C1J H1J 108.4
C3J C2J C1J 113.8(2)
C3J C2J H2JA 108.8
C1J C2J H2JA 108.8
C3J C2J H2JB 108.8
C1J C2J H2JB 108.8
H2JA C2J H2JB 107.7
C4J C3J O5J 123.1(3)
C4J C3J C2J 125.4(3)
O5J C3J C2J 111.5(2)
C3J C4J C5J 118.3(3)
C3J C4J H4J 120.8
C5J C4J H4J 120.8
C4J C5J C6J 111.4(2)
C4J C5J C7J 122.6(2)
C6J C5J C7J 99.8(2)
C4J C5J H5J 107.3
C6J C5J H5J 107.3
C7J C5J H5J 107.3
C8J C6J C5J 100.1(2)
C8J C6J C1J 120.0(2)
C5J C6J C1J 111.4(2)
C8J C6J H6J 108.2
C5J C6J H6J 108.2
C1J C6J H6J 108.2
O1J C7J C5J 102.1(2)
O1J C7J H7JA 111.4
C5J C7J H7JA 111.4
O1J C7J H7JB 111.4
C5J C7J H7JB 111.4
H7JA C7J H7JB 109.2
O2J C8J O1J 121.6(3)
O2J C8J C6J 130.3(3)
O1J C8J C6J 108.1(2)
O3J C9J O4J 124.5(3)
O3J C9J C1J 124.7(3)
O4J C9J C1J 110.9(2)
O4J C10J C11J 112.6(3)
O4J C10J H10A 109.1
C11J C10J H10A 109.1
O4J C10J H10B 109.1
C11J C10J H10B 109.1
H10A C10J H10B 107.8
C10J C11J H11A 109.5
C10J C11J H11B 109.5
H11A C11J H11B 109.5
C10J C11J H11C 109.5
H11A C11J H11C 109.5
H11B C11J H11C 109.5
C14J C12J C13J 109.0(3)
C14J C12J Si1J 113.7(3)
C13J C12J Si1J 114.0(2)
C14J C12J H12J 106.5
C13J C12J H12J 106.5
Si1J C12J H12J 106.5
C12J C13J H13A 109.5
C12J C13J H13B 109.5
H13A C13J H13B 109.5
C12J C13J H13C 109.5
H13A C13J H13C 109.5
H13B C13J H13C 109.5
C12J C14J H14A 109.5
C12J C14J H14B 109.5
H14A C14J H14B 109.5
C12J C14J H14C 109.5
H14A C14J H14C 109.5
H14B C14J H14C 109.5
C17J C15J C16J 110.5(3)
C17J C15J Si1J 116.1(2)
C16J C15J Si1J 112.3(2)
C17J C15J H15J 105.7
C16J C15J H15J 105.7
Si1J C15J H15J 105.7
C15J C16J H16A 109.5
C15J C16J H16B 109.5
H16A C16J H16B 109.5
C15J C16J H16C 109.5
H16A C16J H16C 109.5
H16B C16J H16C 109.5
C15J C17J H17A 109.5
C15J C17J H17B 109.5
H17A C17J H17B 109.5
C15J C17J H17C 109.5
H17A C17J H17C 109.5
H17B C17J H17C 109.5
C19J C18J C20J 110.6(3)
C19J C18J Si1J 110.6(2)
C20J C18J Si1J 112.4(3)
C19J C18J H18J 107.7
C20J C18J H18J 107.7
Si1J C18J H18J 107.7
C18J C19J H19A 109.5
C18J C19J H19B 109.5
H19A C19J H19B 109.5
C18J C19J H19C 109.5
H19A C19J H19C 109.5
H19B C19J H19C 109.5
C18J C20J H20A 109.5
C18J C20J H20B 109.5
H20A C20J H20B 109.5
C18J C20J H20C 109.5
H20A C20J H20C 109.5
H20B C20J H20C 109.5
O5M Si1M C18M 110.16(13)
O5M Si1M C15M 110.28(13)
C18M Si1M C15M 111.17(15)
O5M Si1M C12M 102.97(13)
C18M Si1M C12M 109.46(16)
C15M Si1M C12M 112.50(16)
C8M O1M C7M 109.1(2)
C9M O4M C10M 116.3(2)
C3M O5M Si1M 127.91(18)
C9M C1M C6M 113.4(2)
C9M C1M C2M 110.9(2)
C6M C1M C2M 106.7(2)
C9M C1M H1M 108.6
C6M C1M H1M 108.6
C2M C1M H1M 108.6
C3M C2M C1M 113.8(2)
C3M C2M H2MA 108.8
C1M C2M H2MA 108.8
C3M C2M H2MB 108.8
C1M C2M H2MB 108.8
H2MA C2M H2MB 107.7
C4M C3M O5M 123.0(3)
C4M C3M C2M 125.8(3)
O5M C3M C2M 111.2(2)
C3M C4M C5M 118.1(3)
C3M C4M H4M 120.9
C5M C4M H4M 120.9
C4M C5M C6M 110.9(2)
C4M C5M C7M 121.9(2)
C6M C5M C7M 99.5(2)
C4M C5M H5M 107.9
C6M C5M H5M 107.9
C7M C5M H5M 107.9
C8M C6M C5M 100.7(2)
C8M C6M C1M 120.3(2)
C5M C6M C1M 110.5(2)
C8M C6M H6M 108.2
C5M C6M H6M 108.2
C1M C6M H6M 108.2
O1M C7M C5M 102.2(2)
O1M C7M H7MA 111.3
C5M C7M H7MA 111.3
O1M C7M H7MB 111.3
C5M C7M H7MB 111.3
H7MA C7M H7MB 109.2
O2M C8M O1M 121.5(3)
O2M C8M C6M 130.2(3)
O1M C8M C6M 108.3(2)
O3M C9M O4M 124.0(3)
O3M C9M C1M 124.5(3)
O4M C9M C1M 111.4(2)
O4M C10M C11M 106.9(2)
O4M C10M H10C 110.3
C11M C10M H10C 110.3
O4M C10M H10D 110.3
C11M C10M H10D 110.3
H10C C10M H10D 108.6
C10M C11M H11D 109.5
C10M C11M H11E 109.5
H11D C11M H11E 109.5
C10M C11M H11F 109.5
H11D C11M H11F 109.5
H11E C11M H11F 109.5
C13M C12M C14M 111.0(3)
C13M C12M Si1M 114.7(2)
C14M C12M Si1M 113.0(3)
C13M C12M H12M 105.8
C14M C12M H12M 105.8
Si1M C12M H12M 105.8
C12M C13M H13D 109.5
C12M C13M H13E 109.5
H13D C13M H13E 109.5
C12M C13M H13F 109.5
H13D C13M H13F 109.5
H13E C13M H13F 109.5
C12M C14M H14D 109.5
C12M C14M H14E 109.5
H14D C14M H14E 109.5
C12M C14M H14F 109.5
H14D C14M H14F 109.5
H14E C14M H14F 109.5
C17M C15M C16M 110.5(3)
C17M C15M Si1M 115.2(2)
C16M C15M Si1M 111.8(2)
C17M C15M H15M 106.2
C16M C15M H15M 106.2
Si1M C15M H15M 106.2
C15M C16M H16D 109.5
C15M C16M H16E 109.5
H16D C16M H16E 109.5
C15M C16M H16F 109.5
H16D C16M H16F 109.5
H16E C16M H16F 109.5
C15M C17M H17D 109.5
C15M C17M H17E 109.5
H17D C17M H17E 109.5
C15M C17M H17F 109.5
H17D C17M H17F 109.5
H17E C17M H17F 109.5
C19M C18M C20M 110.8(3)
C19M C18M Si1M 110.9(2)
C20M C18M Si1M 112.5(2)
C19M C18M H18M 107.5
C20M C18M H18M 107.5
Si1M C18M H18M 107.5
C18M C19M H19D 109.5
C18M C19M H19E 109.5
H19D C19M H19E 109.5
C18M C19M H19F 109.5
H19D C19M H19F 109.5
H19E C19M H19F 109.5
C18M C20M H20D 109.5
C18M C20M H20E 109.5
H20D C20M H20E 109.5
C18M C20M H20F 109.5
H20D C20M H20F 109.5
H20E C20M H20F 109.5
O5P Si1P C15P 110.15(13)
O5P Si1P C18P 110.18(13)
C15P Si1P C18P 111.37(14)
O5P Si1P C12P 102.39(13)
C15P Si1P C12P 112.38(15)
C18P Si1P C12P 110.01(14)
C8P O1P C7P 109.3(2)
C9P O4P C10P 116.4(2)
C3P O5P Si1P 129.55(19)
C9P C1P C6P 113.4(2)
C9P C1P C2P 110.5(2)
C6P C1P C2P 106.5(2)
C9P C1P H1P 108.8
C6P C1P H1P 108.8
C2P C1P H1P 108.8
C3P C2P C1P 113.9(2)
C3P C2P H2PA 108.8
C1P C2P H2PA 108.8
C3P C2P H2PB 108.8
C1P C2P H2PB 108.8
H2PA C2P H2PB 107.7
C4P C3P O5P 123.9(3)
C4P C3P C2P 125.5(3)
O5P C3P C2P 110.5(2)
C3P C4P C5P 118.4(3)
C3P C4P H4P 120.8
C5P C4P H4P 120.8
C4P C5P C6P 110.6(2)
C4P C5P C7P 121.3(2)
C6P C5P C7P 99.7(2)
C4P C5P H5P 108.2
C6P C5P H5P 108.2
C7P C5P H5P 108.2
C8P C6P C5P 101.1(2)
C8P C6P C1P 120.7(2)
C5P C6P C1P 110.7(2)
C8P C6P H6P 107.9
C5P C6P H6P 107.9
C1P C6P H6P 107.9
O1P C7P C5P 102.3(2)
O1P C7P H7PA 111.3
C5P C7P H7PA 111.3
O1P C7P H7PB 111.3
C5P C7P H7PB 111.3
H7PA C7P H7PB 109.2
O2P C8P O1P 121.4(3)
O2P C8P C6P 130.2(3)
O1P C8P C6P 108.4(2)
O3P C9P O4P 124.2(3)
O3P C9P C1P 124.4(3)
O4P C9P C1P 111.4(2)
O4P C10P C11P 106.6(2)
O4P C10P H10E 110.4
C11P C10P H10E 110.4
O4P C10P H10F 110.4
C11P C10P H10F 110.4
H10E C10P H10F 108.6
C10P C11P H11G 109.5
C10P C11P H11H 109.5
H11G C11P H11H 109.5
C10P C11P H11I 109.5
H11G C11P H11I 109.5
H11H C11P H11I 109.5
C14P C12P C13P 109.9(3)
C14P C12P Si1P 112.8(2)
C13P C12P Si1P 114.2(2)
C14P C12P H12P 106.5
C13P C12P H12P 106.5
Si1P C12P H12P 106.5
C12P C13P H13G 109.5
C12P C13P H13H 109.5
H13G C13P H13H 109.5
C12P C13P H13I 109.5
H13G C13P H13I 109.5
H13H C13P H13I 109.5
C12P C14P H14G 109.5
C12P C14P H14H 109.5
H14G C14P H14H 109.5
C12P C14P H14I 109.5
H14G C14P H14I 109.5
H14H C14P H14I 109.5
C16P C15P C17P 111.0(3)
C16P C15P Si1P 111.8(2)
C17P C15P Si1P 114.9(2)
C16P C15P H15P 106.2
C17P C15P H15P 106.2
Si1P C15P H15P 106.2
C15P C16P H16G 109.5
C15P C16P H16H 109.5
H16G C16P H16H 109.5
C15P C16P H16I 109.5
H16G C16P H16I 109.5
H16H C16P H16I 109.5
C15P C17P H17G 109.5
C15P C17P H17H 109.5
H17G C17P H17H 109.5
C15P C17P H17I 109.5
H17G C17P H17I 109.5
H17H C17P H17I 109.5
C20P C18P C19P 110.2(3)
C20P C18P Si1P 112.0(2)
C19P C18P Si1P 111.1(2)
C20P C18P H18P 107.8
C19P C18P H18P 107.8
Si1P C18P H18P 107.8
C18P C19P H19G 109.5
C18P C19P H19H 109.5
H19G C19P H19H 109.5
C18P C19P H19I 109.5
H19G C19P H19I 109.5
H19H C19P H19I 109.5
C18P C20P H20G 109.5
C18P C20P H20H 109.5
H20G C20P H20H 109.5
C18P C20P H20I 109.5
H20G C20P H20I 109.5
H20H C20P H20I 109.5
O5R Si1R C12R 110.29(15)
O5R Si1R C18R 109.54(14)
C12R Si1R C18R 110.72(16)
O5R Si1R C15R 102.12(14)
C12R Si1R C15R 112.88(18)
C18R Si1R C15R 110.96(16)
C8R O1R C7R 109.6(2)
C9R O4R C10R 116.7(2)
C3R O5R Si1R 131.04(19)
C6R C1R C9R 112.6(2)
C6R C1R C2R 107.2(2)
C9R C1R C2R 109.9(2)
C6R C1R H1R 109.0
C9R C1R H1R 109.0
C2R C1R H1R 109.0
C3R C2R C1R 115.3(2)
C3R C2R H2RA 108.4
C1R C2R H2RA 108.4
C3R C2R H2RB 108.4
C1R C2R H2RB 108.4
H2RA C2R H2RB 107.5
C4R C3R O5R 123.8(3)
C4R C3R C2R 125.3(3)
O5R C3R C2R 110.8(2)
C3R C4R C5R 118.3(2)
C3R C4R H4R 120.8
C5R C4R H4R 120.8
C4R C5R C6R 109.9(2)
C4R C5R C7R 120.8(2)
C6R C5R C7R 100.2(2)
C4R C5R H5R 108.4
C6R C5R H5R 108.4
C7R C5R H5R 108.4
C8R C6R C5R 101.1(2)
C8R C6R C1R 120.2(2)
C5R C6R C1R 111.9(2)
C8R C6R H6R 107.7
C5R C6R H6R 107.7
C1R C6R H6R 107.7
O1R C7R C5R 102.1(2)
O1R C7R H7RA 111.3
C5R C7R H7RA 111.3
O1R C7R H7RB 111.3
C5R C7R H7RB 111.3
H7RA C7R H7RB 109.2
O2R C8R O1R 122.2(3)
O2R C8R C6R 129.6(3)
O1R C8R C6R 108.2(2)
O3R C9R O4R 124.3(3)
O3R C9R C1R 125.4(3)
O4R C9R C1R 110.3(2)
O4R C10R C11R 106.9(2)
O4R C10R H10G 110.3
C11R C10R H10G 110.3
O4R C10R H10H 110.3
C11R C10R H10H 110.3
H10G C10R H10H 108.6
C10R C11R H11J 109.5
C10R C11R H11K 109.5
H11J C11R H11K 109.5
C10R C11R H11L 109.5
H11J C11R H11L 109.5
H11K C11R H11L 109.5
C13R C12R C14R 109.3(3)
C13R C12R Si1R 113.1(3)
C14R C12R Si1R 114.0(3)
C13R C12R H12R 106.7
C14R C12R H12R 106.7
Si1R C12R H12R 106.7
C12R C13R H13J 109.5
C12R C13R H13K 109.5
H13J C13R H13K 109.5
C12R C13R H13L 109.5
H13J C13R H13L 109.5
H13K C13R H13L 109.5
C12R C14R H14J 109.5
C12R C14R H14K 109.5
H14J C14R H14K 109.5
C12R C14R H14L 109.5
H14J C14R H14L 109.5
H14K C14R H14L 109.5
C16R C15R C17R 112.4(3)
C16R C15R Si1R 115.8(3)
C17R C15R Si1R 110.8(3)
C16R C15R H15R 105.6
C17R C15R H15R 105.6
Si1R C15R H15R 105.6
C15R C16R H16J 109.5
C15R C16R H16K 109.5
H16J C16R H16K 109.5
C15R C16R H16L 109.5
H16J C16R H16L 109.5
H16K C16R H16L 109.5
C15R C17R H17J 109.5
C15R C17R H17K 109.5
H17J C17R H17K 109.5
C15R C17R H17L 109.5
H17J C17R H17L 109.5
H17K C17R H17L 109.5
C20R C18R C19R 110.1(3)
C20R C18R Si1R 112.1(2)
C19R C18R Si1R 114.3(3)
C20R C18R H18R 106.6
C19R C18R H18R 106.6
Si1R C18R H18R 106.6
C18R C19R H19J 109.5
C18R C19R H19K 109.5
H19J C19R H19K 109.5
C18R C19R H19L 109.5
H19J C19R H19L 109.5
H19K C19R H19L 109.5
C18R C20R H20J 109.5
C18R C20R H20K 109.5
H20J C20R H20K 109.5
C18R C20R H20L 109.5
H20J C20R H20L 109.5
H20K C20R H20L 109.5
O5T Si1T C12T 109.92(16)
O5T Si1T C15T 100.77(14)
C12T Si1T C15T 109.46(19)
O5T Si1T C18T 110.47(13)
C12T Si1T C18T 109.12(16)
C15T Si1T C18T 116.77(19)
C8T O1T C7T 109.9(2)
C9T O4T C10T 117.6(2)
C3T O5T Si1T 133.88(19)
C9T C1T C6T 113.1(2)
C9T C1T C2T 110.1(2)
C6T C1T C2T 106.8(2)
C9T C1T H1T 108.9
C6T C1T H1T 108.9
C2T C1T H1T 108.9
C3T C2T C1T 114.6(2)
C3T C2T H2TA 108.6
C1T C2T H2TA 108.6
C3T C2T H2TB 108.6
C1T C2T H2TB 108.6
H2TA C2T H2TB 107.6
C4T C3T O5T 123.8(3)
C4T C3T C2T 126.2(3)
O5T C3T C2T 109.9(2)
C3T C4T C5T 118.2(3)
C3T C4T H4T 120.9
C5T C4T H4T 120.9
C4T C5T C6T 110.7(2)
C4T C5T C7T 122.1(2)
C6T C5T C7T 99.7(2)
C4T C5T H5T 107.8
C6T C5T H5T 107.8
C7T C5T H5T 107.8
C8T C6T C5T 100.7(2)
C8T C6T C1T 119.4(2)
C5T C6T C1T 111.8(2)
C8T C6T H6T 108.1
C5T C6T H6T 108.1
C1T C6T H6T 108.1
O1T C7T C5T 102.3(2)
O1T C7T H7TA 111.3
C5T C7T H7TA 111.3
O1T C7T H7TB 111.3
C5T C7T H7TB 111.3
H7TA C7T H7TB 109.2
O2T C8T O1T 122.3(3)
O2T C8T C6T 129.8(3)
O1T C8T C6T 107.8(2)
O3T C9T O4T 124.5(3)
O3T C9T C1T 124.5(3)
O4T C9T C1T 111.0(2)
O4T C10T C11T 111.6(2)
O4T C10T H10I 109.3
C11T C10T H10I 109.3
O4T C10T H10J 109.3
C11T C10T H10J 109.3
H10I C10T H10J 108.0
C10T C11T H11M 109.5
C10T C11T H11N 109.5
H11M C11T H11N 109.5
C10T C11T H11O 109.5
H11M C11T H11O 109.5
H11N C11T H11O 109.5
C13T C12T C14T 109.9(3)
C13T C12T Si1T 112.7(3)
C14T C12T Si1T 112.3(3)
C13T C12T H12T 107.2
C14T C12T H12T 107.2
Si1T C12T H12T 107.2
C12T C13T H13M 109.5
C12T C13T H13N 109.5
H13M C13T H13N 109.5
C12T C13T H13O 109.5
H13M C13T H13O 109.5
H13N C13T H13O 109.5
C12T C14T H14M 109.5
C12T C14T H14N 109.5
H14M C14T H14N 109.5
C12T C14T H14O 109.5
H14M C14T H14O 109.5
H14N C14T H14O 109.5
C16T C15T C17T 113.2(4)
C16T C15T Si1T 117.7(3)
C17T C15T Si1T 114.5(3)
C16T C15T H15T 102.9
C17T C15T H15T 102.9
Si1T C15T H15T 102.9
C15T C16T H16M 109.5
C15T C16T H16N 109.5
H16M C16T H16N 109.5
C15T C16T H16O 109.5
H16M C16T H16O 109.5
H16N C16T H16O 109.5
C15T C17T H17M 109.5
C15T C17T H17N 109.5
H17M C17T H17N 109.5
C15T C17T H17O 109.5
H17M C17T H17O 109.5
H17N C17T H17O 109.5
C20T C18T C19T 110.0(3)
C20T C18T Si1T 114.4(2)
C19T C18T Si1T 112.9(2)
C20T C18T H18T 106.3
C19T C18T H18T 106.3
Si1T C18T H18T 106.3
C18T C19T H19M 109.5
C18T C19T H19N 109.5
H19M C19T H19N 109.5
C18T C19T H19O 109.5
H19M C19T H19O 109.5
H19N C19T H19O 109.5
C18T C20T H20M 109.5
C18T C20T H20N 109.5
H20M C20T H20N 109.5
C18T C20T H20O 109.5
H20M C20T H20O 109.5
H20N C20T H20O 109.5

loop_
_geom_bond_atom_site_label_1
_geom_bond_atom_site_label_2
_geom_bond_distance
Si1 O5 1.666(2)
Si1 C15 1.876(3)
Si1 C18 1.880(3)
Si1 C12 1.881(3)
O1 C8 1.350(4)
O1 C7 1.471(3)
O2 C8 1.210(4)
O3 C9 1.210(3)
O4 C9 1.337(4)
O4 C10 1.456(3)
O5 C3 1.376(4)
C1 C9 1.514(4)
C1 C6 1.521(4)
C1 C2 1.547(4)
C1 H1 1.0000
C2 C3 1.516(4)
C2 H2A 0.9900
C2 H2B 0.9900
C3 C4 1.333(4)
C4 C5 1.503(4)
C4 H4 0.9500
C5 C6 1.514(4)
C5 C7 1.530(4)
C5 H5 1.0000
C6 C8 1.499(4)
C6 H6 1.0000
C7 H7A 0.9900
C7 H7B 0.9900
C10 C11 1.509(5)
C10 H10K 0.9900
C10 H10L 0.9900
C11 H11P 0.9800
C11 H11Q 0.9800
C11 H11R 0.9800
C12 C14 1.530(4)
C12 C13 1.532(5)
C12 H12 1.0000
C13 H13P 0.9800
C13 H13Q 0.9800
C13 H13R 0.9800
C14 H14P 0.9800
C14 H14Q 0.9800
C14 H14R 0.9800
C15 C16 1.530(4)
C15 C17 1.542(5)
C15 H15 1.0000
C16 H16P 0.9800
C16 H16Q 0.9800
C16 H16R 0.9800
C17 H17P 0.9800
C17 H17Q 0.9800
C17 H17R 0.9800
C18 C19 1.538(4)
C18 C20 1.547(5)
C18 H18 1.0000
C19 H19P 0.9800
C19 H19Q 0.9800
C19 H19R 0.9800
C20 H20P 0.9800
C20 H20Q 0.9800
C20 H20R 0.9800
Si1B O5B 1.659(2)
Si1B C18B 1.877(3)
Si1B C15B 1.889(3)
Si1B C12B 1.890(3)
O1B C8B 1.356(4)
O1B C7B 1.483(4)
O2B C8B 1.207(4)
O3B C9B 1.196(4)
O4B C9B 1.343(4)
O4B C10B 1.462(3)
O5B C3B 1.377(4)
C1B C9B 1.520(4)
C1B C6B 1.524(4)
C1B C2B 1.541(4)
C1B H1B 1.0000
C2B C3B 1.513(4)
C2B H2BA 0.9900
C2B H2BB 0.9900
C3B C4B 1.333(4)
C4B C5B 1.500(4)
C4B H4B 0.9500
C5B C6B 1.517(4)
C5B C7B 1.518(4)
C5B H5B 1.0000
C6B C8B 1.505(4)
C6B H6B 1.0000
C7B H7BA 0.9900
C7B H7BB 0.9900
C10B C11B 1.504(5)
C10B H10M 0.9900
C10B H10N 0.9900
C11B H11S 0.9800
C11B H11T 0.9800
C11B H11U 0.9800
C12B C14B 1.513(5)
C12B C13B 1.542(5)
C12B H12B 1.0000
C13B H13S 0.9800
C13B H13T 0.9800
C13B H13U 0.9800
C14B H14S 0.9800
C14B H14T 0.9800
C14B H14U 0.9800
C15B C17B 1.519(5)
C15B C16B 1.534(5)
C15B H15B 1.0000
C16B H16S 0.9800
C16B H16T 0.9800
C16B H16U 0.9800
C17B H17S 0.9800
C17B H17T 0.9800
C17B H17U 0.9800
C18B C19B 1.541(4)
C18B C20B 1.547(5)
C18B H18B 1.0000
C19B H19S 0.9800
C19B H19T 0.9800
C19B H19U 0.9800
C20B H20S 0.9800
C20B H20T 0.9800
C20B H20U 0.9800
Si1D O5D 1.664(2)
Si1D C15D 1.876(3)
Si1D C12D 1.878(4)
Si1D C18D 1.881(3)
O1D C8D 1.353(4)
O1D C7D 1.470(4)
O2D C8D 1.210(4)
O3D C9D 1.204(4)
O4D C9D 1.335(4)
O4D C10D 1.454(3)
O5D C3D 1.377(4)
C1D C9D 1.513(4)
C1D C6D 1.525(4)
C1D C2D 1.542(4)
C1D H1D 1.0000
C2D C3D 1.520(4)
C2D H2DA 0.9900
C2D H2DB 0.9900
C3D C4D 1.322(4)
C4D C5D 1.496(4)
C4D H4D 0.9500
C5D C7D 1.525(4)
C5D C6D 1.528(4)
C5D H5D 1.0000
C6D C8D 1.501(4)
C6D H6D 1.0000
C7D H7DA 0.9900
C7D H7DB 0.9900
C10D C11D 1.497(4)
C10D H10O 0.9900
C10D H10P 0.9900
C11D H11V 0.9800
C11D H11W 0.9800
C11D H11X 0.9800
C12D C13D 1.520(5)
C12D C14D 1.535(5)
C12D H12D 1.0000
C13D H13V 0.9800
C13D H13W 0.9800
C13D H13X 0.9800
C14D H14V 0.9800
C14D H14W 0.9800
C14D H14X 0.9800
C15D C16D 1.506(6)
C15D C17D 1.528(5)
C15D H15D 1.0000
C16D H16V 0.9800
C16D H16W 0.9800
C16D H16X 0.9800
C17D H17V 0.9800
C17D H17W 0.9800
C17D H17X 0.9800
C18D C20D 1.537(5)
C18D C19D 1.542(5)
C18D H18D 1.0000
C19D H19V 0.9800
C19D H19W 0.9800
C19D H19X 0.9800
C20D H20V 0.9800
C20D H20W 0.9800
C20D H20X 0.9800
Si1F O5F 1.668(2)
Si1F C12F 1.881(4)
Si1F C18F 1.884(3)
Si1F C15F 1.891(4)
O1F C8F 1.363(4)
O1F C7F 1.476(3)
O2F C8F 1.201(4)
O3F C9F 1.211(3)
O4F C9F 1.327(4)
O4F C10F 1.455(3)
O5F C3F 1.374(4)
C1F C9F 1.515(4)
C1F C6F 1.526(4)
C1F C2F 1.547(4)
C1F H1F 1.0000
C2F C3F 1.513(4)
C2F H2FA 0.9900
C2F H2FB 0.9900
C3F C4F 1.331(4)
C4F C5F 1.496(4)
C4F H4F 0.9500
C5F C6F 1.513(4)
C5F C7F 1.527(4)
C5F H5F 1.0000
C6F C8F 1.509(4)
C6F H6F 1.0000
C7F H7FA 0.9900
C7F H7FB 0.9900
C10F C11F 1.503(4)
C10F H10S 0.9900
C10F H10T 0.9900
C11F H11 0.9800
C11F H11| 0.9800
C11F H11} 0.9800
C12F C13F 1.416(6)
C12F C14F 1.475(5)
C12F H12F 1.0000
C13F H13 0.9800
C13F H13| 0.9800
C13F H13} 0.9800
C14F H14 0.9800
C14F H14| 0.9800
C14F H14} 0.9800
C15F C16F 1.519(5)
C15F C17F 1.536(6)
C15F H15F 1.0000
C16F H16 0.9800
C16F H16| 0.9800
C16F H16} 0.9800
C17F H17 0.9800
C17F H17| 0.9800
C17F H17} 0.9800
C18F C19F 1.511(5)
C18F C20F 1.520(5)
C18F H18F 1.0000
C19F H19 0.9800
C19F H19| 0.9800
C19F H19} 0.9800
C20F H20 0.9800
C20F H20| 0.9800
C20F H20} 0.9800
Si1H O5H 1.666(2)
Si1H C18H 1.878(3)
Si1H C15H 1.884(3)
Si1H C12H 1.891(3)
O1H C8H 1.366(3)
O1H C7H 1.477(3)
O2H C8H 1.200(3)
O3H C9H 1.196(3)
O4H C9H 1.329(4)
O4H C10H 1.453(3)
O5H C3H 1.375(3)
C1H C6H 1.513(4)
C1H C9H 1.518(4)
C1H C2H 1.551(4)
C1H H1H 1.0000
C2H C3H 1.513(4)
C2H H2HA 0.9900
C2H H2HB 0.9900
C3H C4H 1.330(4)
C4H C5H 1.502(4)
C4H H4H 0.9500
C5H C6H 1.515(4)
C5H C7H 1.519(4)
C5H H5H 1.0000
C6H C8H 1.509(4)
C6H H6H 1.0000
C7H H7HA 0.9900
C7H H7HB 0.9900
C10H C11H 1.487(5)
C10H H10Q 0.9900
C10H H10R 0.9900
C11H H11Y 0.9800
C11H H11Z 0.9800
C11H H11{ 0.9800
C12H C13H 1.527(5)
C12H C14H 1.552(5)
C12H H12H 1.0000
C13H H13Y 0.9800
C13H H13Z 0.9800
C13H H13{ 0.9800
C14H H14Y 0.9800
C14H H14Z 0.9800
C14H H14{ 0.9800
C15H C17H 1.527(5)
C15H C16H 1.529(5)
C15H H15H 1.0000
C16H H16Y 0.9800
C16H H16Z 0.9800
C16H H16{ 0.9800
C17H H17Y 0.9800
C17H H17Z 0.9800
C17H H17{ 0.9800
C18H C19H 1.524(5)
C18H C20H 1.538(5)
C18H H18H 1.0000
C19H H19Y 0.9800
C19H H19Z 0.9800
C19H H19{ 0.9800
C20H H20Y 0.9800
C20H H20Z 0.9800
C20H H20{ 0.9800
Si1J O5J 1.670(2)
Si1J C12J 1.877(3)
Si1J C15J 1.890(3)
Si1J C18J 1.891(3)
O1J C8J 1.361(4)
O1J C7J 1.475(4)
O2J C8J 1.208(4)
O3J C9J 1.197(4)
O4J C9J 1.349(4)
O4J C10J 1.449(3)
O5J C3J 1.379(4)
C1J C6J 1.516(4)
C1J C9J 1.516(4)
C1J C2J 1.537(4)
C1J H1J 1.0000
C2J C3J 1.514(4)
C2J H2JA 0.9900
C2J H2JB 0.9900
C3J C4J 1.333(4)
C4J C5J 1.493(4)
C4J H4J 0.9500
C5J C6J 1.514(4)
C5J C7J 1.519(4)
C5J H5J 1.0000
C6J C8J 1.506(4)
C6J H6J 1.0000
C7J H7JA 0.9900
C7J H7JB 0.9900
C10J C11J 1.506(4)
C10J H10A 0.9900
C10J H10B 0.9900
C11J H11A 0.9800
C11J H11B 0.9800
C11J H11C 0.9800
C12J C14J 1.533(5)
C12J C13J 1.540(5)
C12J H12J 1.0000
C13J H13A 0.9800
C13J H13B 0.9800
C13J H13C 0.9800
C14J H14A 0.9800
C14J H14B 0.9800
C14J H14C 0.9800
C15J C17J 1.528(5)
C15J C16J 1.538(5)
C15J H15J 1.0000
C16J H16A 0.9800
C16J H16B 0.9800
C16J H16C 0.9800
C17J H17A 0.9800
C17J H17B 0.9800
C17J H17C 0.9800
C18J C19J 1.530(5)
C18J C20J 1.541(5)
C18J H18J 1.0000
C19J H19A 0.9800
C19J H19B 0.9800
C19J H19C 0.9800
C20J H20A 0.9800
C20J H20B 0.9800
C20J H20C 0.9800
Si1M O5M 1.670(2)
Si1M C18M 1.881(3)
Si1M C15M 1.886(3)
Si1M C12M 1.890(3)
O1M C8M 1.363(4)
O1M C7M 1.478(4)
O2M C8M 1.206(4)
O3M C9M 1.197(4)
O4M C9M 1.330(4)
O4M C10M 1.459(4)
O5M C3M 1.374(4)
C1M C9M 1.520(4)
C1M C6M 1.520(4)
C1M C2M 1.542(4)
C1M H1M 1.0000
C2M C3M 1.506(4)
C2M H2MA 0.9900
C2M H2MB 0.9900
C3M C4M 1.335(4)
C4M C5M 1.499(4)
C4M H4M 0.9500
C5M C6M 1.517(4)
C5M C7M 1.525(4)
C5M H5M 1.0000
C6M C8M 1.501(4)
C6M H6M 1.0000
C7M H7MA 0.9900
C7M H7MB 0.9900
C10M C11M 1.493(5)
C10M H10C 0.9900
C10M H10D 0.9900
C11M H11D 0.9800
C11M H11E 0.9800
C11M H11F 0.9800
C12M C13M 1.507(5)
C12M C14M 1.529(5)
C12M H12M 1.0000
C13M H13D 0.9800
C13M H13E 0.9800
C13M H13F 0.9800
C14M H14D 0.9800
C14M H14E 0.9800
C14M H14F 0.9800
C15M C17M 1.526(5)
C15M C16M 1.541(5)
C15M H15M 1.0000
C16M H16D 0.9800
C16M H16E 0.9800
C16M H16F 0.9800
C17M H17D 0.9800
C17M H17E 0.9800
C17M H17F 0.9800
C18M C19M 1.532(5)
C18M C20M 1.534(4)
C18M H18M 1.0000
C19M H19D 0.9800
C19M H19E 0.9800
C19M H19F 0.9800
C20M H20D 0.9800
C20M H20E 0.9800
C20M H20F 0.9800
Si1P O5P 1.672(2)
Si1P C15P 1.879(3)
Si1P C18P 1.883(3)
Si1P C12P 1.890(3)
O1P C8P 1.364(4)
O1P C7P 1.474(3)
O2P C8P 1.207(4)
O3P C9P 1.203(4)
O4P C9P 1.335(4)
O4P C10P 1.457(4)
O5P C3P 1.368(4)
C1P C9P 1.518(4)
C1P C6P 1.519(4)
C1P C2P 1.546(4)
C1P H1P 1.0000
C2P C3P 1.519(4)
C2P H2PA 0.9900
C2P H2PB 0.9900
C3P C4P 1.339(4)
C4P C5P 1.498(4)
C4P H4P 0.9500
C5P C6P 1.517(4)
C5P C7P 1.525(4)
C5P H5P 1.0000
C6P C8P 1.497(4)
C6P H6P 1.0000
C7P H7PA 0.9900
C7P H7PB 0.9900
C10P C11P 1.517(5)
C10P H10E 0.9900
C10P H10F 0.9900
C11P H11G 0.9800
C11P H11H 0.9800
C11P H11I 0.9800
C12P C14P 1.525(5)
C12P C13P 1.536(4)
C12P H12P 1.0000
C13P H13G 0.9800
C13P H13H 0.9800
C13P H13I 0.9800
C14P H14G 0.9800
C14P H14H 0.9800
C14P H14I 0.9800
C15P C16P 1.535(5)
C15P C17P 1.546(5)
C15P H15P 1.0000
C16P H16G 0.9800
C16P H16H 0.9800
C16P H16I 0.9800
C17P H17G 0.9800
C17P H17H 0.9800
C17P H17I 0.9800
C18P C20P 1.535(4)
C18P C19P 1.542(5)
C18P H18P 1.0000
C19P H19G 0.9800
C19P H19H 0.9800
C19P H19I 0.9800
C20P H20G 0.9800
C20P H20H 0.9800
C20P H20I 0.9800
Si1R O5R 1.661(2)
Si1R C12R 1.865(4)
Si1R C18R 1.875(3)
Si1R C15R 1.909(4)
O1R C8R 1.352(4)
O1R C7R 1.484(3)
O2R C8R 1.215(4)
O3R C9R 1.207(4)
O4R C9R 1.334(4)
O4R C10R 1.453(3)
O5R C3R 1.373(3)
C1R C6R 1.516(4)
C1R C9R 1.519(4)
C1R C2R 1.541(4)
C1R H1R 1.0000
C2R C3R 1.516(4)
C2R H2RA 0.9900
C2R H2RB 0.9900
C3R C4R 1.337(4)
C4R C5R 1.504(4)
C4R H4R 0.9500
C5R C6R 1.512(4)
C5R C7R 1.515(4)
C5R H5R 1.0000
C6R C8R 1.505(4)
C6R H6R 1.0000
C7R H7RA 0.9900
C7R H7RB 0.9900
C10R C11R 1.494(5)
C10R H10G 0.9900
C10R H10H 0.9900
C11R H11J 0.9800
C11R H11K 0.9800
C11R H11L 0.9800
C12R C13R 1.525(6)
C12R C14R 1.532(5)
C12R H12R 1.0000
C13R H13J 0.9800
C13R H13K 0.9800
C13R H13L 0.9800
C14R H14J 0.9800
C14R H14K 0.9800
C14R H14L 0.9800
C15R C16R 1.488(5)
C15R C17R 1.543(5)
C15R H15R 1.0000
C16R H16J 0.9800
C16R H16K 0.9800
C16R H16L 0.9800
C17R H17J 0.9800
C17R H17K 0.9800
C17R H17L 0.9800
C18R C20R 1.528(5)
C18R C19R 1.541(5)
C18R H18R 1.0000
C19R H19J 0.9800
C19R H19K 0.9800
C19R H19L 0.9800
C20R H20J 0.9800
C20R H20K 0.9800
C20R H20L 0.9800
Si1T O5T 1.664(2)
Si1T C12T 1.861(4)
Si1T C15T 1.882(4)
Si1T C18T 1.890(4)
O1T C8T 1.355(4)
O1T C7T 1.473(4)
O2T C8T 1.202(4)
O3T C9T 1.203(4)
O4T C9T 1.339(4)
O4T C10T 1.463(3)
O5T C3T 1.379(4)
C1T C9T 1.517(4)
C1T C6T 1.523(4)
C1T C2T 1.547(4)
C1T H1T 1.0000
C2T C3T 1.518(4)
C2T H2TA 0.9900
C2T H2TB 0.9900
C3T C4T 1.320(4)
C4T C5T 1.496(4)
C4T H4T 0.9500
C5T C6T 1.517(4)
C5T C7T 1.520(4)
C5T H5T 1.0000
C6T C8T 1.510(4)
C6T H6T 1.0000
C7T H7TA 0.9900
C7T H7TB 0.9900
C10T C11T 1.507(4)
C10T H10I 0.9900
C10T H10J 0.9900
C11T H11M 0.9800
C11T H11N 0.9800
C11T H11O 0.9800
C12T C13T 1.537(5)
C12T C14T 1.548(6)
C12T H12T 1.0000
C13T H13M 0.9800
C13T H13N 0.9800
C13T H13O 0.9800
C14T H14M 0.9800
C14T H14N 0.9800
C14T H14O 0.9800
C15T C16T 1.427(6)
C15T C17T 1.518(5)
C15T H15T 1.0000
C16T H16M 0.9800
C16T H16N 0.9800
C16T H16O 0.9800
C17T H17M 0.9800
C17T H17N 0.9800
C17T H17O 0.9800
C18T C20T 1.531(5)
C18T C19T 1.544(4)
C18T H18T 1.0000
C19T H19M 0.9800
C19T H19N 0.9800
C19T H19O 0.9800
C20T H20M 0.9800
C20T H20N 0.9800
C20T H20O 0.9800

loop_
_geom_torsion_atom_site_label_1
_geom_torsion_atom_site_label_2
_geom_torsion_atom_site_label_3
_geom_torsion_atom_site_label_4
_geom_torsion
C15 Si1 O5 C3 -177.4(2)
C18 Si1 O5 C3 64.2(3)
C12 Si1 O5 C3 -57.0(3)
C9 C1 C2 C3 153.9(3)
C6 C1 C2 C3 32.1(3)
Si1 O5 C3 C4 -60.1(4)
Si1 O5 C3 C2 121.8(2)
C1 C2 C3 C4 -1.4(4)
C1 C2 C3 O5 176.7(2)
O5 C3 C4 C5 -179.4(2)
C2 C3 C4 C5 -1.7(4)
C3 C4 C5 C6 -27.3(4)
C3 C4 C5 C7 -142.2(3)
C4 C5 C6 C8 -168.6(2)
C7 C5 C6 C8 -41.2(3)
C4 C5 C6 C1 61.5(3)
C7 C5 C6 C1 -171.1(2)
C9 C1 C6 C8 58.6(4)
C2 C1 C6 C8 178.9(2)
C9 C1 C6 C5 177.3(2)
C2 C1 C6 C5 -62.4(3)
C8 O1 C7 C5 -21.4(3)
C4 C5 C7 O1 158.9(2)
C6 C5 C7 O1 38.4(3)
C7 O1 C8 O2 176.3(3)
C7 O1 C8 C6 -5.5(3)
C5 C6 C8 O2 -151.6(3)
C1 C6 C8 O2 -27.9(5)
C5 C6 C8 O1 30.4(3)
C1 C6 C8 O1 154.1(3)
C10 O4 C9 O3 0.3(4)
C10 O4 C9 C1 179.0(2)
C6 C1 C9 O3 -129.5(3)
C2 C1 C9 O3 112.2(3)
C6 C1 C9 O4 51.8(3)
C2 C1 C9 O4 -66.5(3)
C9 O4 C10 C11 -170.6(3)
O5 Si1 C12 C14 -59.3(3)
C15 Si1 C12 C14 55.3(3)
C18 Si1 C12 C14 -179.9(2)
O5 Si1 C12 C13 67.4(3)
C15 Si1 C12 C13 -178.0(2)
C18 Si1 C12 C13 -53.2(3)
O5 Si1 C15 C16 32.6(3)
C18 Si1 C15 C16 149.7(3)
C12 Si1 C15 C16 -86.1(3)
O5 Si1 C15 C17 159.3(2)
C18 Si1 C15 C17 -83.6(3)
C12 Si1 C15 C17 40.6(3)
O5 Si1 C18 C19 178.0(3)
C15 Si1 C18 C19 64.8(3)
C12 Si1 C18 C19 -60.8(3)
O5 Si1 C18 C20 52.8(3)
C15 Si1 C18 C20 -60.5(3)
C12 Si1 C18 C20 174.0(2)
C18B Si1B O5B C3B 56.4(3)
C15B Si1B O5B C3B 179.4(3)
C12B Si1B O5B C3B -64.7(3)
C9B C1B C2B C3B 154.4(3)
C6B C1B C2B C3B 30.8(4)
Si1B O5B C3B C4B -47.4(4)
Si1B O5B C3B C2B 136.7(2)
C1B C2B C3B C4B -3.7(4)
C1B C2B C3B O5B 172.1(2)
O5B C3B C4B C5B -172.2(3)
C2B C3B C4B C5B 3.1(5)
C3B C4B C5B C6B -30.6(4)
C3B C4B C5B C7B -146.2(3)
C4B C5B C6B C8B -172.0(2)
C7B C5B C6B C8B -43.2(3)
C4B C5B C6B C1B 60.8(3)
C7B C5B C6B C1B -170.5(2)
C9B C1B C6B C8B 62.2(4)
C2B C1B C6B C8B -176.2(3)
C9B C1B C6B C5B 178.8(2)
C2B C1B C6B C5B -59.6(3)
C8B O1B C7B C5B -23.4(3)
C4B C5B C7B O1B 162.0(2)
C6B C5B C7B O1B 40.9(3)
C7B O1B C8B O2B 175.0(3)
C7B O1B C8B C6B -4.8(3)
C5B C6B C8B O2B -148.8(3)
C1B C6B C8B O2B -26.5(5)
C5B C6B C8B O1B 31.0(3)
C1B C6B C8B O1B 153.3(3)
C10B O4B C9B O3B 1.6(4)
C10B O4B C9B C1B -179.2(2)
C6B C1B C9B O3B -136.6(3)
C2B C1B C9B O3B 103.3(4)
C6B C1B C9B O4B 44.2(3)
C2B C1B C9B O4B -75.9(3)
C9B O4B C10B C11B -78.6(3)
O5B Si1B C12B C14B -26.2(3)
C18B Si1B C12B C14B -147.2(3)
C15B Si1B C12B C14B 84.7(3)
O5B Si1B C12B C13B -150.8(2)
C18B Si1B C12B C13B 88.2(3)
C15B Si1B C12B C13B -40.0(3)
O5B Si1B C15B C17B -159.8(2)
C18B Si1B C15B C17B -40.5(3)
C12B Si1B C15B C17B 84.6(3)
O5B Si1B C15B C16B -32.1(3)
C18B Si1B C15B C16B 87.2(3)
C12B Si1B C15B C16B -147.7(3)
O5B Si1B C18B C19B -174.5(2)
C15B Si1B C18B C19B 70.8(3)
C12B Si1B C18B C19B -54.0(3)
O5B Si1B C18B C20B 57.4(3)
C15B Si1B C18B C20B -57.2(3)
C12B Si1B C18B C20B 177.9(2)
C15D Si1D O5D C3D -172.6(3)
C12D Si1D O5D C3D -57.0(3)
C18D Si1D O5D C3D 62.8(3)
C9D C1D C2D C3D 156.6(3)
C6D C1D C2D C3D 33.2(3)
Si1D O5D C3D C4D -56.6(4)
Si1D O5D C3D C2D 124.9(2)
C1D C2D C3D C4D -4.2(4)
C1D C2D C3D O5D 174.3(2)
O5D C3D C4D C5D -176.4(3)
C2D C3D C4D C5D 1.9(4)
C3D C4D C5D C7D -145.0(3)
C3D C4D C5D C6D -29.6(4)
C9D C1D C6D C8D 61.0(4)
C2D C1D C6D C8D -178.1(2)
C9D C1D C6D C5D 177.1(2)
C2D C1D C6D C5D -62.1(3)
C4D C5D C6D C8D -171.2(2)
C7D C5D C6D C8D -42.2(3)
C4D C5D C6D C1D 61.6(3)
C7D C5D C6D C1D -169.5(2)
C8D O1D C7D C5D -22.9(3)
C4D C5D C7D O1D 160.8(2)
C6D C5D C7D O1D 39.9(3)
C7D O1D C8D O2D 176.4(3)
C7D O1D C8D C6D -5.0(3)
C1D C6D C8D O2D -29.7(5)
C5D C6D C8D O2D -150.9(3)
C1D C6D C8D O1D 151.8(3)
C5D C6D C8D O1D 30.7(3)
C10D O4D C9D O3D -1.0(4)
C10D O4D C9D C1D 176.8(2)
C6D C1D C9D O3D -130.6(3)
C2D C1D C9D O3D 110.1(3)
C6D C1D C9D O4D 51.6(3)
C2D C1D C9D O4D -67.7(3)
C9D O4D C10D C11D -165.8(3)
O5D Si1D C12D C13D 68.0(3)
C15D Si1D C12D C13D 178.5(3)
C18D Si1D C12D C13D -51.8(3)
O5D Si1D C12D C14D -59.2(3)
C15D Si1D C12D C14D 51.3(3)
C18D Si1D C12D C14D -178.9(3)
O5D Si1D C15D C16D -45.0(4)
C12D Si1D C15D C16D -161.1(3)
C18D Si1D C15D C16D 73.8(4)
O5D Si1D C15D C17D -178.9(3)
C12D Si1D C15D C17D 65.0(3)
C18D Si1D C15D C17D -60.1(4)
O5D Si1D C18D C20D 55.4(3)
C15D Si1D C18D C20D -59.3(3)
C12D Si1D C18D C20D 175.6(2)
O5D Si1D C18D C19D -177.7(3)
C15D Si1D C18D C19D 67.7(4)
C12D Si1D C18D C19D -57.5(3)
C12F Si1F O5F C3F 162.0(3)
C18F Si1F O5F C3F -77.4(3)
C15F Si1F O5F C3F 43.5(3)
C9F C1F C2F C3F 162.5(3)
C6F C1F C2F C3F 39.8(4)
Si1F O5F C3F C4F 47.5(4)
Si1F O5F C3F C2F -134.2(2)
C1F C2F C3F C4F -10.4(5)
C1F C2F C3F O5F 171.3(3)
O5F C3F C4F C5F -179.0(3)
C2F C3F C4F C5F 3.0(5)
C3F C4F C5F C6F -27.1(4)
C3F C4F C5F C7F -142.8(3)
C4F C5F C6F C8F -169.7(2)
C7F C5F C6F C8F -40.7(3)
C4F C5F C6F C1F 60.9(3)
C7F C5F C6F C1F -170.1(2)
C9F C1F C6F C8F 53.1(4)
C2F C1F C6F C8F 175.0(3)
C9F C1F C6F C5F 171.9(2)
C2F C1F C6F C5F -66.2(3)
C8F O1F C7F C5F -22.8(3)
C4F C5F C7F O1F 159.8(2)
C6F C5F C7F O1F 38.8(3)
C7F O1F C8F O2F 178.3(3)
C7F O1F C8F C6F -3.6(3)
C5F C6F C8F O2F -153.3(3)
C1F C6F C8F O2F -30.3(5)
C5F C6F C8F O1F 28.9(3)
C1F C6F C8F O1F 151.9(3)
C10F O4F C9F O3F 5.6(4)
C10F O4F C9F C1F -175.8(2)
C6F C1F C9F O3F -128.3(3)
C2F C1F C9F O3F 113.7(3)
C6F C1F C9F O4F 53.1(3)
C2F C1F C9F O4F -65.0(3)
C9F O4F C10F C11F -168.2(3)
O5F Si1F C12F C13F 15.2(5)
C18F Si1F C12F C13F -101.9(4)
C15F Si1F C12F C13F 132.2(4)
O5F Si1F C12F C14F 169.6(4)
C18F Si1F C12F C14F 52.5(4)
C15F Si1F C12F C14F -73.4(4)
O5F Si1F C15F C16F 37.6(4)
C12F Si1F C15F C16F -74.9(4)
C18F Si1F C15F C16F 157.4(3)
O5F Si1F C15F C17F 159.4(3)
C12F Si1F C15F C17F 46.9(4)
C18F Si1F C15F C17F -80.8(3)
O5F Si1F C18F C19F -51.9(3)
C12F Si1F C18F C19F 61.4(4)
C15F Si1F C18F C19F -172.1(3)
O5F Si1F C18F C20F -179.5(3)
C12F Si1F C18F C20F -66.2(4)
C15F Si1F C18F C20F 60.2(4)
C18H Si1H O5H C3H -79.8(3)
C15H Si1H O5H C3H 43.0(3)
C12H Si1H O5H C3H 162.3(2)
C6H C1H C2H C3H 42.4(3)
C9H C1H C2H C3H 166.3(2)
Si1H O5H C3H C4H 54.6(4)
Si1H O5H C3H C2H -128.2(2)
C1H C2H C3H C4H -17.3(4)
C1H C2H C3H O5H 165.6(2)
O5H C3H C4H C5H -175.0(3)
C2H C3H C4H C5H 8.2(4)
C3H C4H C5H C6H -26.3(4)
C3H C4H C5H C7H -142.8(3)
C9H C1H C6H C8H 56.0(4)
C2H C1H C6H C8H 178.0(3)
C9H C1H C6H C5H 174.0(2)
C2H C1H C6H C5H -64.0(3)
C4H C5H C6H C8H -174.2(2)
C7H C5H C6H C8H -44.1(3)
C4H C5H C6H C1H 56.6(3)
C7H C5H C6H C1H -173.3(2)
C8H O1H C7H C5H -23.0(3)
C4H C5H C7H O1H 163.6(2)
C6H C5H C7H O1H 41.3(3)
C7H O1H C8H O2H 174.5(3)
C7H O1H C8H C6H -5.8(3)
C1H C6H C8H O2H -24.3(5)
C5H C6H C8H O2H -148.2(3)
C1H C6H C8H O1H 156.1(3)
C5H C6H C8H O1H 32.2(3)
C10H O4H C9H O3H 3.6(4)
C10H O4H C9H C1H -177.9(2)
C6H C1H C9H O3H -136.9(3)
C2H C1H C9H O3H 104.0(3)
C6H C1H C9H O4H 44.6(3)
C2H C1H C9H O4H -74.6(3)
C9H O4H C10H C11H -80.1(4)
O5H Si1H C12H C13H -29.8(3)
C18H Si1H C12H C13H -146.9(3)
C15H Si1H C12H C13H 89.5(3)
O5H Si1H C12H C14H -155.2(2)
C18H Si1H C12H C14H 87.7(3)
C15H Si1H C12H C14H -35.9(3)
O5H Si1H C15H C17H -76.3(3)
C18H Si1H C15H C17H 45.9(3)
C12H Si1H C15H C17H 169.5(3)
O5H Si1H C15H C16H 51.0(3)
C18H Si1H C15H C16H 173.1(3)
C12H Si1H C15H C16H -63.3(3)
O5H Si1H C18H C19H -46.2(3)
C15H Si1H C18H C19H -169.3(2)
C12H Si1H C18H C19H 66.8(3)
O5H Si1H C18H C20H -172.0(3)
C15H Si1H C18H C20H 64.8(3)
C12H Si1H C18H C20H -59.0(3)
C12J Si1J O5J C3J 162.6(2)
C15J Si1J O5J C3J 42.7(3)
C18J Si1J O5J C3J -80.1(2)
C6J C1J C2J C3J 40.6(3)
C9J C1J C2J C3J 165.0(3)
Si1J O5J C3J C4J 50.2(4)
Si1J O5J C3J C2J -131.4(2)
C1J C2J C3J C4J -15.9(4)
C1J C2J C3J O5J 165.7(2)
O5J C3J C4J C5J -172.3(2)
C2J C3J C4J C5J 9.4(4)
C3J C4J C5J C6J -29.3(4)
C3J C4J C5J C7J -147.3(3)
C4J C5J C6J C8J -174.2(2)
C7J C5J C6J C8J -43.2(3)
C4J C5J C6J C1J 57.9(3)
C7J C5J C6J C1J -171.1(2)
C9J C1J C6J C8J 57.9(4)
C2J C1J C6J C8J -179.2(3)
C9J C1J C6J C5J 174.3(2)
C2J C1J C6J C5J -62.8(3)
C8J O1J C7J C5J -22.6(3)
C4J C5J C7J O1J 164.1(2)
C6J C5J C7J O1J 40.7(3)
C7J O1J C8J O2J 174.0(3)
C7J O1J C8J C6J -5.6(3)
C5J C6J C8J O2J -148.1(3)
C1J C6J C8J O2J -26.1(5)
C5J C6J C8J O1J 31.4(3)
C1J C6J C8J O1J 153.4(3)
C10J O4J C9J O3J 4.4(4)
C10J O4J C9J C1J -175.6(2)
C6J C1J C9J O3J -133.1(3)
C2J C1J C9J O3J 106.4(3)
C6J C1J C9J O4J 46.9(3)
C2J C1J C9J O4J -73.6(3)
C9J O4J C10J C11J -78.0(3)
O5J Si1J C12J C14J -154.8(3)
C15J Si1J C12J C14J -35.2(3)
C18J Si1J C12J C14J 88.1(3)
O5J Si1J C12J C13J -29.1(3)
C15J Si1J C12J C13J 90.5(3)
C18J Si1J C12J C13J -146.2(3)
O5J Si1J C15J C17J -75.5(3)
C12J Si1J C15J C17J 169.8(2)
C18J Si1J C15J C17J 46.8(3)
O5J Si1J C15J C16J 53.0(3)
C12J Si1J C15J C16J -61.7(3)
C18J Si1J C15J C16J 175.4(2)
O5J Si1J C18J C19J -40.8(3)
C12J Si1J C18J C19J 72.1(3)
C15J Si1J C18J C19J -164.0(2)
O5J Si1J C18J C20J -164.9(2)
C12J Si1J C18J C20J -52.1(3)
C15J Si1J C18J C20J 71.9(3)
C18M Si1M O5M C3M -75.9(3)
C15M Si1M O5M C3M 47.2(3)
C12M Si1M O5M C3M 167.4(2)
C9M C1M C2M C3M 163.9(2)
C6M C1M C2M C3M 39.9(3)
Si1M O5M C3M C4M 48.2(4)
Si1M O5M C3M C2M -134.2(2)
C1M C2M C3M C4M -13.6(4)
C1M C2M C3M O5M 168.9(2)
O5M C3M C4M C5M -174.9(3)
C2M C3M C4M C5M 7.8(4)
C3M C4M C5M C6M -29.8(4)
C3M C4M C5M C7M -146.3(3)
C4M C5M C6M C8M -172.1(2)
C7M C5M C6M C8M -42.5(3)
C4M C5M C6M C1M 59.6(3)
C7M C5M C6M C1M -170.8(2)
C9M C1M C6M C8M 57.1(4)
C2M C1M C6M C8M 179.4(2)
C9M C1M C6M C5M 173.7(2)
C2M C1M C6M C5M -63.9(3)
C8M O1M C7M C5M -23.2(3)
C4M C5M C7M O1M 162.5(2)
C6M C5M C7M O1M 40.5(3)
C7M O1M C8M O2M 175.0(3)
C7M O1M C8M C6M -4.5(3)
C5M C6M C8M O2M -149.0(3)
C1M C6M C8M O2M -27.4(5)
C5M C6M C8M O1M 30.5(3)
C1M C6M C8M O1M 152.1(3)
C10M O4M C9M O3M 4.0(5)
C10M O4M C9M C1M -177.4(2)
C6M C1M C9M O3M -133.1(3)
C2M C1M C9M O3M 106.9(4)
C6M C1M C9M O4M 48.3(3)
C2M C1M C9M O4M -71.7(3)
C9M O4M C10M C11M -164.8(3)
O5M Si1M C12M C13M -22.5(3)
C18M Si1M C12M C13M -139.7(3)
C15M Si1M C12M C13M 96.2(3)
O5M Si1M C12M C14M -151.1(3)
C18M Si1M C12M C14M 91.7(3)
C15M Si1M C12M C14M -32.4(3)
O5M Si1M C15M C17M -78.4(3)
C18M Si1M C15M C17M 44.1(3)
C12M Si1M C15M C17M 167.2(3)
O5M Si1M C15M C16M 48.8(3)
C18M Si1M C15M C16M 171.3(2)
C12M Si1M C15M C16M -65.5(3)
O5M Si1M C18M C19M -47.1(3)
C15M Si1M C18M C19M -169.7(2)
C12M Si1M C18M C19M 65.4(3)
O5M Si1M C18M C20M -171.7(2)
C15M Si1M C18M C20M 65.7(3)
C12M Si1M C18M C20M -59.2(3)
C15P Si1P O5P C3P 48.9(3)
C18P Si1P O5P C3P -74.3(3)
C12P Si1P O5P C3P 168.7(2)
C9P C1P C2P C3P 161.6(3)
C6P C1P C2P C3P 38.0(3)
Si1P O5P C3P C4P 43.7(4)
Si1P O5P C3P C2P -138.3(2)
C1P C2P C3P C4P -9.3(4)
C1P C2P C3P O5P 172.7(2)
O5P C3P C4P C5P -178.6(3)
C2P C3P C4P C5P 3.7(4)
C3P C4P C5P C6P -28.3(4)
C3P C4P C5P C7P -144.4(3)
C4P C5P C6P C8P -170.4(2)
C7P C5P C6P C8P -41.5(3)
C4P C5P C6P C1P 60.6(3)
C7P C5P C6P C1P -170.5(2)
C9P C1P C6P C8P 56.2(4)
C2P C1P C6P C8P 177.9(3)
C9P C1P C6P C5P 173.7(2)
C2P C1P C6P C5P -64.6(3)
C8P O1P C7P C5P -23.6(3)
C4P C5P C7P O1P 161.4(2)
C6P C5P C7P O1P 40.0(3)
C7P O1P C8P O2P 177.1(3)
C7P O1P C8P C6P -3.5(3)
C5P C6P C8P O2P -151.5(3)
C1P C6P C8P O2P -29.2(5)
C5P C6P C8P O1P 29.2(3)
C1P C6P C8P O1P 151.5(3)
C10P O4P C9P O3P 1.2(5)
C10P O4P C9P C1P -179.0(2)
C6P C1P C9P O3P -126.0(3)
C2P C1P C9P O3P 114.5(3)
C6P C1P C9P O4P 54.3(3)
C2P C1P C9P O4P -65.2(3)
C9P O4P C10P C11P -165.8(3)
O5P Si1P C12P C14P -152.8(2)
C15P Si1P C12P C14P -34.7(3)
C18P Si1P C12P C14P 90.0(3)
O5P Si1P C12P C13P -26.4(3)
C15P Si1P C12P C13P 91.7(3)
C18P Si1P C12P C13P -143.5(2)
O5P Si1P C15P C16P 42.4(3)
C18P Si1P C15P C16P 164.9(2)
C12P Si1P C15P C16P -71.1(3)
O5P Si1P C15P C17P -85.3(3)
C18P Si1P C15P C17P 37.3(3)
C12P Si1P C15P C17P 161.2(2)
O5P Si1P C18P C20P -169.4(2)
C15P Si1P C18P C20P 68.1(3)
C12P Si1P C18P C20P -57.2(3)
O5P Si1P C18P C19P -45.7(3)
C15P Si1P C18P C19P -168.2(2)
C12P Si1P C18P C19P 66.5(3)
C12R Si1R O5R C3R -59.1(3)
C18R Si1R O5R C3R 63.0(3)
C15R Si1R O5R C3R -179.3(3)
C6R C1R C2R C3R 30.7(4)
C9R C1R C2R C3R 153.4(3)
Si1R O5R C3R C4R -61.4(4)
Si1R O5R C3R C2R 122.2(3)
C1R C2R C3R C4R -1.5(5)
C1R C2R C3R O5R 174.7(2)
O5R C3R C4R C5R -175.5(3)
C2R C3R C4R C5R 0.3(5)
C3R C4R C5R C6R -28.9(4)
C3R C4R C5R C7R -144.8(3)
C4R C5R C6R C8R -169.5(2)
C7R C5R C6R C8R -41.3(3)
C4R C5R C6R C1R 61.4(3)
C7R C5R C6R C1R -170.3(2)
C9R C1R C6R C8R 59.6(4)
C2R C1R C6R C8R -179.4(3)
C9R C1R C6R C5R 177.8(2)
C2R C1R C6R C5R -61.2(3)
C8R O1R C7R C5R -22.6(3)
C4R C5R C7R O1R 159.9(2)
C6R C5R C7R O1R 39.2(3)
C7R O1R C8R O2R 176.8(3)
C7R O1R C8R C6R -4.2(3)
C5R C6R C8R O2R -151.8(3)
C1R C6R C8R O2R -28.2(5)
C5R C6R C8R O1R 29.3(3)
C1R C6R C8R O1R 152.8(3)
C10R O4R C9R O3R 2.9(5)
C10R O4R C9R C1R -179.5(3)
C6R C1R C9R O3R -135.2(3)
C2R C1R C9R O3R 105.3(4)
C6R C1R C9R O4R 47.2(4)
C2R C1R C9R O4R -72.2(3)
C9R O4R C10R C11R -176.5(3)
O5R Si1R C12R C13R 65.0(3)
C18R Si1R C12R C13R -56.4(3)
C15R Si1R C12R C13R 178.5(3)
O5R Si1R C12R C14R -60.6(3)
C18R Si1R C12R C14R 178.0(3)
C15R Si1R C12R C14R 52.9(3)
O5R Si1R C15R C16R 31.8(4)
C12R Si1R C15R C16R -86.6(4)
C18R Si1R C15R C16R 148.4(3)
O5R Si1R C15R C17R 161.4(3)
C12R Si1R C15R C17R 43.0(3)
C18R Si1R C15R C17R -82.0(3)
O5R Si1R C18R C20R 57.4(3)
C12R Si1R C18R C20R 179.2(3)
C15R Si1R C18R C20R -54.6(3)
O5R Si1R C18R C19R -176.4(3)
C12R Si1R C18R C19R -54.6(3)
C15R Si1R C18R C19R 71.6(3)
C12T Si1T O5T C3T -60.9(3)
C15T Si1T O5T C3T -176.3(3)
C18T Si1T O5T C3T 59.6(3)
C9T C1T C2T C3T 157.0(3)
C6T C1T C2T C3T 33.8(3)
Si1T O5T C3T C4T -50.2(4)
Si1T O5T C3T C2T 131.7(2)
C1T C2T C3T C4T -7.1(5)
C1T C2T C3T O5T 170.9(2)
O5T C3T C4T C5T -173.4(3)
C2T C3T C4T C5T 4.4(5)
C3T C4T C5T C6T -29.7(4)
C3T C4T C5T C7T -146.4(3)
C4T C5T C6T C8T -172.0(2)
C7T C5T C6T C8T -42.1(3)
C4T C5T C6T C1T 60.1(3)
C7T C5T C6T C1T -170.0(2)
C9T C1T C6T C8T 60.6(4)
C2T C1T C6T C8T -178.1(2)
C9T C1T C6T C5T 177.8(2)
C2T C1T C6T C5T -61.0(3)
C8T O1T C7T C5T -22.8(3)
C4T C5T C7T O1T 161.9(2)
C6T C5T C7T O1T 39.9(3)
C7T O1T C8T O2T 174.9(3)
C7T O1T C8T C6T -4.7(3)
C5T C6T C8T O2T -149.4(3)
C1T C6T C8T O2T -26.6(5)
C5T C6T C8T O1T 30.2(3)
C1T C6T C8T O1T 153.0(3)
C10T O4T C9T O3T 1.1(4)
C10T O4T C9T C1T 179.6(2)
C6T C1T C9T O3T -134.4(3)
C2T C1T C9T O3T 106.2(3)
C6T C1T C9T O4T 47.1(3)
C2T C1T C9T O4T -72.3(3)
C9T O4T C10T C11T -78.6(3)
O5T Si1T C12T C13T 74.1(3)
C15T Si1T C12T C13T -176.1(3)
C18T Si1T C12T C13T -47.2(3)
O5T Si1T C12T C14T -50.8(3)
C15T Si1T C12T C14T 59.0(3)
C18T Si1T C12T C14T -172.0(3)
O5T Si1T C15T C16T -50.6(4)
C12T Si1T C15T C16T -166.4(4)
C18T Si1T C15T C16T 69.0(4)
O5T Si1T C15T C17T 172.6(3)
C12T Si1T C15T C17T 56.8(4)
C18T Si1T C15T C17T -67.7(4)
O5T Si1T C18T C20T 53.0(3)
C12T Si1T C18T C20T 173.9(3)
C15T Si1T C18T C20T -61.3(3)
O5T Si1T C18T C19T 179.8(2)
C12T Si1T C18T C19T -59.2(3)
C15T Si1T C18T C19T 65.5(3)
